data_4034298
loop_
_publ_author_name
'Wu, Zhaodi'
'Zhang, Xiaotian'
'Al Anbari, Weaam Hasan'
'Zhang, Mi'
'Chen, Xia'
'Luo, Zengwei'
'Li, Xiao-Nian'
'Chen, Chunmei'
'Liu, Junjun'
'Wang, Jianping'
'Zhu, Hucheng'
'Zhang, Yonghui'

_publ_section_title
;
 Amiaspochalasins A-H, Undescribed Aspochalasins with a C-21 Ester
 Carbonyl from Aspergillus micronesiensis.
;
_journal_issue 9
_journal_name_full 'The Journal of organic chemistry'
_journal_page_first 5483
_journal_page_last 5491
_journal_paper_doi 10.1021/acs.joc.9b00440
_journal_volume 84
_journal_year 2019
_chemical_absolute_configuration ad
_chemical_formula_moiety '4(C24 H35 N O4), C H4 O'
_chemical_formula_sum 'C24.25 H36 N O4.25'
_chemical_formula_weight 409.54
_space_group_crystal_system monoclinic
_space_group_IT_number 4
_space_group_name_Hall 'P 2yb'
_space_group_name_H-M_alt 'P 1 21 1'
_atom_sites_solution_hydrogens geom
_audit_creation_method SHELXL-2014/7
_cell_angle_alpha 90
_cell_angle_beta 108.1070(10)
_cell_angle_gamma 90
_cell_formula_units_Z 8
_cell_length_a 13.09160(10)
_cell_length_b 27.1113(2)
_cell_length_c 13.53230(10)
_cell_measurement_reflns_used 55522
_cell_measurement_temperature 100(2)
_cell_measurement_theta_max 73.55
_cell_measurement_theta_min 3.26
_cell_volume 4565.17(6)
_computing_cell_refinement 'Bruker SAINT'
_computing_data_collection 'Bruker APEX2'
_computing_data_reduction 'Bruker SAINT'
_computing_molecular_graphics 'Bruker SHELXTL'
_computing_publication_material 'Bruker SHELXTL'
_computing_structure_refinement 'SHELXL-2014/7 (Sheldrick, 2014)'
_computing_structure_solution 'SHELXS-97 (Sheldrick 2008)'
_diffrn_ambient_temperature 100(2)
_diffrn_measured_fraction_theta_full 0.996
_diffrn_measured_fraction_theta_max 0.987
_diffrn_measurement_device_type 'Bruker APEX-II CCD'
_diffrn_radiation_type CuK\a
_diffrn_radiation_wavelength 1.54184
_diffrn_reflns_av_R_equivalents 0.0418
_diffrn_reflns_av_unetI/netI 0.0256
_diffrn_reflns_Laue_measured_fraction_full 0.996
_diffrn_reflns_Laue_measured_fraction_max 0.987
_diffrn_reflns_limit_h_max 16
_diffrn_reflns_limit_h_min -16
_diffrn_reflns_limit_k_max 33
_diffrn_reflns_limit_k_min -33
_diffrn_reflns_limit_l_max 16
_diffrn_reflns_limit_l_min -12
_diffrn_reflns_number 85847
_diffrn_reflns_point_group_measured_fraction_full 0.996
_diffrn_reflns_point_group_measured_fraction_max 0.975
_diffrn_reflns_theta_full 67.684
_diffrn_reflns_theta_max 74.086
_diffrn_reflns_theta_min 3.260
_exptl_absorpt_coefficient_mu 0.643
_exptl_absorpt_correction_T_max 1.000
_exptl_absorpt_correction_T_min 0.745
_exptl_absorpt_correction_type multi-scan
_exptl_absorpt_process_details 'SADABS, Sheldrick,2014'
_exptl_crystal_colour colorless
_exptl_crystal_density_diffrn 1.192
_exptl_crystal_description block
_exptl_crystal_F_000 1780
_exptl_crystal_size_max 0.170
_exptl_crystal_size_mid 0.140
_exptl_crystal_size_min 0.110
_refine_diff_density_max 1.027
_refine_diff_density_min -0.435
_refine_diff_density_rms 0.047
_refine_ls_abs_structure_details
;
 Flack x determined using 7592 quotients [(I+)-(I-)]/[(I+)+(I-)]
 (Parsons, Flack and Wagner, Acta Cryst. B69 (2013) 249-259).
;
_refine_ls_abs_structure_Flack -0.04(4)
_refine_ls_extinction_method none
_refine_ls_goodness_of_fit_ref 1.032
_refine_ls_hydrogen_treatment constr
_refine_ls_matrix_type full
_refine_ls_number_parameters 1282
_refine_ls_number_reflns 18096
_refine_ls_number_restraints 109
_refine_ls_restrained_S_all 1.036
_refine_ls_R_factor_all 0.0559
_refine_ls_R_factor_gt 0.0532
_refine_ls_shift/su_max 0.000
_refine_ls_shift/su_mean 0.000
_refine_ls_structure_factor_coef Fsqd
_refine_ls_weighting_details 'w=1/[\s^2^(Fo^2^)+(0.0809P)^2^+1.7091P] where P=(Fo^2^+2Fc^2^)/3'
_refine_ls_weighting_scheme calc
_refine_ls_wR_factor_gt 0.1408
_refine_ls_wR_factor_ref 0.1431
_reflns_Friedel_coverage 0.934
_reflns_Friedel_fraction_full 0.995
_reflns_Friedel_fraction_max 0.963
_reflns_number_gt 17109
_reflns_number_total 18096
_reflns_threshold_expression 'I > 2\s(I)'
_cod_data_source_file jo9b00440_si_002.cif
_cod_data_source_block D3-74-3
_cod_original_sg_symbol_H-M 'P 21'
_cod_database_code 4034298
_shelx_shelxl_version_number 2014/7
_shelx_space_group_comment
;
The symmetry employed for this shelxl refinement is uniquely defined
by the following loop, which should always be used as a source of
symmetry information in preference to the above space-group names.
They are only intended as comments.
;
_shelx_estimated_absorpt_t_min 0.899
_shelx_estimated_absorpt_t_max 0.933

loop_
_space_group_symop_operation_xyz
'x, y, z'
'-x, y+1/2, -z'

loop_
_atom_site_label
_atom_site_type_symbol
_atom_site_fract_x
_atom_site_fract_y
_atom_site_fract_z
_atom_site_U_iso_or_equiv
_atom_site_adp_type
_atom_site_occupancy
_atom_site_site_symmetry_order
_atom_site_calc_flag
_atom_site_refinement_flags_posn
_atom_site_refinement_flags_adp
_atom_site_refinement_flags_occupancy
_atom_site_disorder_assembly
_atom_site_disorder_group
C1 C 0.8812(3) 0.66004(12) 0.0685(2) 0.0314(6) Uani 1 1 d . . . . .
C3 C 0.9203(3) 0.65217(12) 0.2501(2) 0.0315(6) Uani 1 1 d . . . . .
H3 H 0.9110 0.6811 0.2899 0.038 Uiso 1 1 calc R U . . .
C4 C 1.0294(3) 0.65662(12) 0.2296(2) 0.0327(6) Uani 1 1 d . . . . .
H4 H 1.0661 0.6247 0.2434 0.039 Uiso 1 1 calc R U . . .
C5 C 1.1018(3) 0.69608(14) 0.2994(3) 0.0387(7) Uani 1 1 d . . . . .
H5 H 1.1679 0.6979 0.2801 0.046 Uiso 1 1 calc R U . . .
C6 C 1.0451(3) 0.74553(14) 0.2724(3) 0.0390(7) Uani 1 1 d . . . . .
C7 C 1.0115(3) 0.75685(13) 0.1715(3) 0.0395(8) Uani 1 1 d . . . . .
H7 H 0.9736 0.7859 0.1489 0.047 Uiso 1 1 calc R U . . .
C8 C 1.0355(3) 0.72211(12) 0.0943(3) 0.0348(7) Uani 1 1 d . . . . .
H8 H 1.1138 0.7219 0.1099 0.042 Uiso 1 1 calc R U . . .
C9 C 1.0028(3) 0.66872(12) 0.1132(2) 0.0305(6) Uani 1 1 d . . . . .
C10 C 0.9049(3) 0.60593(13) 0.3077(3) 0.0395(8) Uani 1 1 d . . . . .
H10A H 0.9682 0.6014 0.3677 0.047 Uiso 1 1 calc R U . . .
H10B H 0.9000 0.5777 0.2624 0.047 Uiso 1 1 calc R U . . .
C11 C 1.1337(3) 0.68157(17) 0.4137(3) 0.0490(9) Uani 1 1 d . . . . .
H11A H 1.1815 0.7060 0.4548 0.074 Uiso 1 1 calc R U . . .
H11B H 1.1692 0.6501 0.4232 0.074 Uiso 1 1 calc R U . . .
H11C H 1.0705 0.6795 0.4353 0.074 Uiso 1 1 calc R U . . .
C12 C 1.0242(4) 0.77796(15) 0.3547(3) 0.0470(9) Uani 1 1 d . . . . .
H12A H 0.9878 0.8074 0.3229 0.070 Uiso 1 1 calc R U . . .
H12B H 1.0913 0.7866 0.4053 0.070 Uiso 1 1 calc R U . . .
H12C H 0.9802 0.7605 0.3880 0.070 Uiso 1 1 calc R U . . .
C13 C 0.9897(3) 0.73736(12) -0.0174(3) 0.0362(7) Uani 1 1 d . . . . .
H13 H 0.9195 0.7490 -0.0407 0.043 Uiso 1 1 calc R U . . .
C14 C 1.0452(3) 0.73489(12) -0.0843(3) 0.0359(7) Uani 1 1 d . . . . .
H14 H 1.1163 0.7246 -0.0586 0.043 Uiso 1 1 calc R U . . .
C15 C 1.0037(3) 0.74721(13) -0.1971(3) 0.0393(7) Uani 1 1 d . . . . .
H15A H 1.0225 0.7811 -0.2062 0.047 Uiso 1 1 calc R U . . .
H15B H 0.9259 0.7451 -0.2192 0.047 Uiso 1 1 calc R U . . .
C16 C 1.0455(3) 0.71423(13) -0.2688(3) 0.0380(7) Uani 1 1 d . . . . .
H16 H 1.1238 0.7122 -0.2393 0.046 Uiso 1 1 calc R U . . .
C17 C 1.0003(4) 0.66142(14) -0.2795(3) 0.0444(8) Uani 1 1 d . . . . .
H17 H 0.9241 0.6634 -0.3205 0.053 Uiso 1 1 calc R U . . .
C18 C 1.0066(3) 0.63558(14) -0.1786(3) 0.0453(8) Uani 1 1 d . . . . .
H18 H 0.9593 0.6454 -0.1433 0.054 Uiso 1 1 calc R U . . .
C19 C 1.0746(3) 0.60018(14) -0.1381(3) 0.0449(8) Uani 1 1 d . . . . .
H19 H 1.1221 0.5917 -0.1741 0.054 Uiso 1 1 calc R U . . .
C20 C 1.0851(3) 0.57171(13) -0.0406(3) 0.0402(7) Uani 1 1 d . . . . .
H20A H 1.1609 0.5689 -0.0023 0.048 Uiso 1 1 calc R U . . .
H20B H 1.0581 0.5386 -0.0602 0.048 Uiso 1 1 calc R U . . .
C21 C 1.0285(3) 0.59239(12) 0.0315(3) 0.0347(7) Uani 1 1 d . . . . .
C22 C 0.8052(3) 0.60648(14) 0.3449(3) 0.0421(8) Uani 1 1 d . . . . .
H22 H 0.7433 0.6167 0.2865 0.051 Uiso 1 1 calc R U . . .
C23 C 0.8193(6) 0.6431(2) 0.4315(5) 0.0798(17) Uani 1 1 d . . . . .
H23A H 0.7574 0.6423 0.4553 0.120 Uiso 1 1 calc R U . . .
H23B H 0.8271 0.6756 0.4066 0.120 Uiso 1 1 calc R U . . .
H23C H 0.8823 0.6349 0.4879 0.120 Uiso 1 1 calc R U . . .
C24 C 0.7813(6) 0.55735(19) 0.3812(6) 0.092(2) Uani 1 1 d . . . . .
H24A H 0.8417 0.5464 0.4377 0.137 Uiso 1 1 calc R U . . .
H24B H 0.7675 0.5341 0.3250 0.137 Uiso 1 1 calc R U . . .
H24C H 0.7192 0.5598 0.4043 0.137 Uiso 1 1 calc R U . . .
C25 C 1.0195(4) 0.73812(15) -0.3761(3) 0.0468(9) Uani 1 1 d . . . . .
H25A H 1.0444 0.7172 -0.4211 0.070 Uiso 1 1 calc R U . . .
H25B H 1.0545 0.7696 -0.3698 0.070 Uiso 1 1 calc R U . . .
H25C H 0.9432 0.7425 -0.4048 0.070 Uiso 1 1 calc R U . . .
O1 O 0.83000(19) 0.65962(9) -0.02560(18) 0.0378(5) Uani 1 1 d . . . . .
O2 O 1.0541(3) 0.63527(12) -0.3406(3) 0.0623(8) Uani 1 1 d . . . . .
H2 H 1.0267 0.6080 -0.3555 0.093 Uiso 1 1 calc R U . . .
O3 O 0.9655(2) 0.57062(10) 0.0633(2) 0.0468(6) Uani 1 1 d . . . . .
O4 O 1.06002(18) 0.63915(8) 0.05821(17) 0.0323(5) Uani 1 1 d . . . . .
N1 N 0.8418(2) 0.65474(11) 0.1470(2) 0.0342(6) Uani 1 1 d . . . . .
H1 H 0.7739 0.6529 0.1376 0.041 Uiso 1 1 calc R U . . .
C1A C 0.9058(3) 0.37906(12) 0.3569(2) 0.0316(6) Uani 1 1 d . . . . .
C3A C 0.8918(2) 0.40823(12) 0.5166(2) 0.0310(6) Uani 1 1 d . . . . .
H3A H 0.8749 0.3861 0.5666 0.037 Uiso 1 1 calc R U . . .
C4A C 0.7858(3) 0.42303(12) 0.4314(2) 0.0319(6) Uani 1 1 d . . . . .
H4A H 0.7840 0.4589 0.4226 0.038 Uiso 1 1 calc R U . . .
C5A C 0.6857(3) 0.40658(14) 0.4599(3) 0.0363(7) Uani 1 1 d . . . . .
H5A H 0.6228 0.4155 0.4013 0.044 Uiso 1 1 calc R U . . .
C6A C 0.6880(3) 0.35087(14) 0.4671(3) 0.0374(7) Uani 1 1 d . . . . .
C7A C 0.7020(3) 0.32709(13) 0.3862(3) 0.0342(7) Uani 1 1 d . . . . .
H7A H 0.7082 0.2929 0.3869 0.041 Uiso 1 1 calc R U . . .
C8A C 0.7076(3) 0.35650(13) 0.2936(2) 0.0332(7) Uani 1 1 d . . . . .
H8A H 0.6377 0.3728 0.2657 0.040 Uiso 1 1 calc R U . . .
C9A C 0.7919(2) 0.39838(12) 0.3306(2) 0.0297(6) Uani 1 1 d . . . . .
C10A C 0.9568(3) 0.45178(13) 0.5747(3) 0.0388(7) Uani 1 1 d . . . . .
H10C H 0.9819 0.4708 0.5260 0.047 Uiso 1 1 calc R U . . .
H10D H 0.9093 0.4728 0.5984 0.047 Uiso 1 1 calc R U . . .
C12A C 0.6755(3) 0.43409(17) 0.5556(3) 0.0493(9) Uani 1 1 d . . . . .
H12D H 0.6116 0.4235 0.5698 0.074 Uiso 1 1 calc R U . . .
H12E H 0.6715 0.4689 0.5422 0.074 Uiso 1 1 calc R U . . .
H12F H 0.7371 0.4271 0.6145 0.074 Uiso 1 1 calc R U . . .
C11A C 0.6784(3) 0.32498(16) 0.5622(3) 0.0451(9) Uani 1 1 d . . . . .
H11D H 0.6844 0.2900 0.5543 0.068 Uiso 1 1 calc R U . . .
H11E H 0.6099 0.3324 0.5707 0.068 Uiso 1 1 calc R U . . .
H11F H 0.7347 0.3360 0.6223 0.068 Uiso 1 1 calc R U . . .
C13A C 0.7233(3) 0.32670(13) 0.2057(2) 0.0341(7) Uani 1 1 d . . . . .
H13A H 0.7775 0.3031 0.2218 0.041 Uiso 1 1 calc R U . . .
C14A C 0.6653(3) 0.33172(14) 0.1073(3) 0.0383(7) Uani 1 1 d . . . . .
H14A H 0.6088 0.3541 0.0917 0.046 Uiso 1 1 calc R U . . .
C15A C 0.6842(3) 0.30378(15) 0.0189(3) 0.0427(8) Uani 1 1 d . . . . .
H15C H 0.6361 0.2756 0.0037 0.051 Uiso 1 1 calc R U . . .
H15D H 0.7570 0.2910 0.0424 0.051 Uiso 1 1 calc R U . . .
C16A C 0.6696(3) 0.33165(16) -0.0826(3) 0.0443(8) Uani 1 1 d . . . . .
H16A H 0.5982 0.3469 -0.1026 0.053 Uiso 1 1 calc R U . . .
C17A C 0.7504(5) 0.3723(2) -0.0767(4) 0.0694(15) Uani 1 1 d . . . . .
H17A H 0.8239 0.3594 -0.0507 0.083 Uiso 1 1 calc R U . . .
C18A C 0.7366(6) 0.4156(2) -0.0125(5) 0.0794(16) Uani 1 1 d . . . . .
H18A H 0.6667 0.4255 -0.0192 0.095 Uiso 1 1 calc R U . . .
C19A C 0.8111(5) 0.4394(2) 0.0489(4) 0.0731(16) Uani 1 1 d . . . . .
H19A H 0.8793 0.4293 0.0498 0.088 Uiso 1 1 calc R U . . .
C20A C 0.8117(4) 0.48113(17) 0.1212(3) 0.0542(10) Uani 1 1 d . . . . .
H20C H 0.7407 0.4959 0.1035 0.065 Uiso 1 1 calc R U . . .
H20D H 0.8620 0.5063 0.1150 0.065 Uiso 1 1 calc R U . . .
C21A C 0.8438(3) 0.46192(13) 0.2311(3) 0.0394(8) Uani 1 1 d . . . . .
C22A C 1.0532(3) 0.43887(16) 0.6675(3) 0.0484(9) Uani 1 1 d . . . . .
H22A H 1.0930 0.4124 0.6466 0.058 Uiso 1 1 calc R U . . .
C23A C 1.0182(4) 0.42007(19) 0.7593(3) 0.0638(13) Uani 1 1 d . . . . .
H23D H 0.9772 0.4451 0.7799 0.096 Uiso 1 1 calc R U . . .
H23E H 1.0807 0.4123 0.8167 0.096 Uiso 1 1 calc R U . . .
H23F H 0.9750 0.3910 0.7386 0.096 Uiso 1 1 calc R U . . .
C24A C 1.1282(4) 0.4833(2) 0.6999(5) 0.0775(16) Uani 1 1 d . . . . .
H24D H 1.1506 0.4939 0.6422 0.116 Uiso 1 1 calc R U . . .
H24E H 1.1901 0.4742 0.7567 0.116 Uiso 1 1 calc R U . . .
H24F H 1.0910 0.5097 0.7212 0.116 Uiso 1 1 calc R U . . .
C25A C 0.6709(4) 0.29511(19) -0.1677(3) 0.0537(10) Uani 1 1 d . . . . .
H25D H 0.6467 0.3112 -0.2341 0.081 Uiso 1 1 calc R U . . .
H25E H 0.6241 0.2680 -0.1670 0.081 Uiso 1 1 calc R U . . .
H25F H 0.7427 0.2831 -0.1558 0.081 Uiso 1 1 calc R U . . .
O1A O 0.94589(19) 0.36258(9) 0.29171(18) 0.0378(5) Uani 1 1 d . . . . .
O2A O 0.7292(5) 0.39153(17) -0.1798(3) 0.0960(15) Uani 1 1 d . . . . .
H2A H 0.7430 0.4211 -0.1768 0.144 Uiso 1 1 calc R U . . .
O3A O 0.9243(2) 0.47116(10) 0.2992(2) 0.0457(6) Uani 1 1 d . . . . .
O4A O 0.76629(19) 0.43114(9) 0.24175(17) 0.0346(5) Uani 1 1 d . . . . .
N1A N 0.9519(2) 0.38079(11) 0.4597(2) 0.0327(6) Uani 1 1 d . . . . .
H1A H 1.0125 0.3668 0.4903 0.039 Uiso 1 1 calc R U . . .
C1B C 0.2126(3) 0.34458(12) 0.4624(2) 0.0324(6) Uani 1 1 d . . . . .
C3B C 0.2432(3) 0.35242(12) 0.3005(2) 0.0312(6) Uani 1 1 d . . . . .
H3B H 0.2257 0.3250 0.2510 0.037 Uiso 1 1 calc R U . . .
C4B C 0.3554(3) 0.34251(13) 0.3822(2) 0.0340(7) Uani 1 1 d . . . . .
H4B H 0.3991 0.3725 0.3912 0.041 Uiso 1 1 calc R U . . .
C5B C 0.4138(3) 0.30028(15) 0.3468(3) 0.0389(8) Uani 1 1 d . . . . .
H5B H 0.4828 0.2955 0.4011 0.047 Uiso 1 1 calc R U . . .
C6B C 0.3486(3) 0.25316(13) 0.3410(3) 0.0365(7) Uani 1 1 d . . . . .
C7B C 0.3177(3) 0.24328(13) 0.4240(3) 0.0371(7) Uani 1 1 d . . . . .
H7B H 0.2745 0.2160 0.4239 0.045 Uiso 1 1 calc R U . . .
C8B C 0.3529(3) 0.27641(12) 0.5180(3) 0.0328(7) Uani 1 1 d . . . . .
H8B H 0.4311 0.2728 0.5472 0.039 Uiso 1 1 calc R U . . .
C9B C 0.3308(2) 0.33126(12) 0.4843(2) 0.0305(6) Uani 1 1 d . . . . .
C10B C 0.2364(3) 0.40043(13) 0.2405(3) 0.0398(7) Uani 1 1 d . . . . .
H10E H 0.2929 0.4005 0.2080 0.048 Uiso 1 1 calc R U . . .
H10F H 0.2502 0.4276 0.2894 0.048 Uiso 1 1 calc R U . . .
C11B C 0.4380(3) 0.31379(18) 0.2472(3) 0.0473(9) Uani 1 1 d . . . . .
H11G H 0.4778 0.2876 0.2286 0.071 Uiso 1 1 calc R U . . .
H11H H 0.4796 0.3436 0.2579 0.071 Uiso 1 1 calc R U . . .
H11I H 0.3717 0.3187 0.1922 0.071 Uiso 1 1 calc R U . . .
C12B C 0.3198(4) 0.22134(16) 0.2458(3) 0.0492(9) Uani 1 1 d . . . . .
H12G H 0.2769 0.1941 0.2549 0.074 Uiso 1 1 calc R U . . .
H12H H 0.3843 0.2092 0.2347 0.074 Uiso 1 1 calc R U . . .
H12I H 0.2799 0.2404 0.1866 0.074 Uiso 1 1 calc R U . . .
C13B C 0.3064(3) 0.26344(12) 0.6033(3) 0.0342(7) Uani 1 1 d . . . . .
H13B H 0.2345 0.2542 0.5844 0.041 Uiso 1 1 calc R U . . .
C14B C 0.3613(3) 0.26432(14) 0.7032(3) 0.0402(8) Uani 1 1 d . . . . .
H14B H 0.4343 0.2713 0.7211 0.048 Uiso 1 1 calc R U . . .
C15B C 0.3157(3) 0.25501(17) 0.7904(3) 0.0480(9) Uani 1 1 d . . . . .
H15E H 0.3339 0.2215 0.8149 0.058 Uiso 1 1 calc R U . . .
H15F H 0.2380 0.2569 0.7626 0.058 Uiso 1 1 calc R U . . .
C16B C 0.3530(4) 0.28987(19) 0.8838(3) 0.0531(10) Uani 1 1 d . . . . .
H16B H 0.4315 0.2920 0.9042 0.064 Uiso 1 1 calc R U . . .
C17B C 0.3081(4) 0.34260(19) 0.8626(3) 0.0547(11) Uani 1 1 d . . . . .
H17B H 0.2298 0.3409 0.8461 0.066 Uiso 1 1 calc R U . . .
C18B C 0.3330(3) 0.36708(16) 0.7730(3) 0.0440(8) Uani 1 1 d . . . . .
H18B H 0.2915 0.3582 0.7062 0.053 Uiso 1 1 calc R U . . .
C19B C 0.4090(3) 0.40014(15) 0.7816(3) 0.0446(8) Uani 1 1 d . . . . .
H19B H 0.4456 0.4108 0.8486 0.054 Uiso 1 1 calc R U . . .
C20B C 0.4435(4) 0.42269(14) 0.6950(3) 0.0464(9) Uani 1 1 d . . . . .
H20E H 0.4368 0.4583 0.6976 0.056 Uiso 1 1 calc R U . . .
H20F H 0.5187 0.4151 0.7065 0.056 Uiso 1 1 calc R U . . .
C21B C 0.3795(3) 0.40503(14) 0.5883(3) 0.0407(8) Uani 1 1 d . . . . .
C22B C 0.1293(3) 0.40952(14) 0.1567(3) 0.0448(8) Uani 1 1 d . . . . .
H22B H 0.0728 0.4094 0.1902 0.054 Uiso 1 1 calc R U . . .
C23B C 0.1030(4) 0.36976(18) 0.0740(3) 0.0583(11) Uani 1 1 d . . . . .
H23G H 0.1610 0.3668 0.0451 0.087 Uiso 1 1 calc R U . . .
H23H H 0.0382 0.3784 0.0201 0.087 Uiso 1 1 calc R U . . .
H23I H 0.0930 0.3389 0.1046 0.087 Uiso 1 1 calc R U . . .
C24B C 0.1295(5) 0.46002(19) 0.1074(4) 0.0723(14) Uani 1 1 d . . . . .
H24G H 0.1773 0.4596 0.0661 0.108 Uiso 1 1 calc R U . . .
H24H H 0.1532 0.4845 0.1610 0.108 Uiso 1 1 calc R U . . .
H24I H 0.0581 0.4679 0.0640 0.108 Uiso 1 1 calc R U . . .
C25B C 0.3232(6) 0.2669(3) 0.9741(4) 0.089(2) Uani 1 1 d . . . . .
H25G H 0.2465 0.2641 0.9559 0.133 Uiso 1 1 calc R U . . .
H25H H 0.3496 0.2873 1.0346 0.133 Uiso 1 1 calc R U . . .
H25I H 0.3549 0.2347 0.9885 0.133 Uiso 1 1 calc R U . . .
O1B O 0.16624(19) 0.34606(10) 0.52990(18) 0.0386(5) Uani 1 1 d . . . . .
O2B O 0.3503(3) 0.37030(16) 0.9570(2) 0.0723(10) Uani 1 1 d . . . . .
H2B H 0.3252 0.3983 0.9486 0.108 Uiso 1 1 calc R U . . .
O3B O 0.3180(3) 0.43014(10) 0.5213(2) 0.0532(7) Uani 1 1 d . . . . .
O4B O 0.39890(18) 0.35759(8) 0.57452(17) 0.0338(5) Uani 1 1 d . . . . .
N1B N 0.1693(2) 0.35170(11) 0.3614(2) 0.0334(6) Uani 1 1 d . . . . .
H1B H 0.1012 0.3557 0.3333 0.040 Uiso 1 1 calc R U . . .
C1C C 0.5807(3) 0.61279(13) 0.0048(3) 0.0393(7) Uani 1 1 d . . . . .
C3C C 0.5608(3) 0.59104(14) -0.1682(3) 0.0400(8) Uani 1 1 d D . . . .
H3C H 0.5358 0.6147 -0.2255 0.048 Uiso 1 1 calc R U . A 1
C10C C 0.6270(4) 0.55037(14) -0.1954(3) 0.0479(9) Uani 1 1 d . . . . .
H10G H 0.5805 0.5314 -0.2525 0.057 Uiso 1 1 calc R U . . .
H10H H 0.6516 0.5284 -0.1361 0.057 Uiso 1 1 calc R U . . .
C22C C 0.7241(4) 0.56694(14) -0.2255(3) 0.0467(9) Uani 1 1 d . . . . .
H22C H 0.7598 0.5934 -0.1778 0.056 Uiso 1 1 calc R U . . .
C23C C 0.6910(4) 0.58759(18) -0.3361(3) 0.0578(11) Uani 1 1 d . . . . .
H23J H 0.7540 0.5976 -0.3529 0.087 Uiso 1 1 calc R U . . .
H23K H 0.6447 0.6155 -0.3407 0.087 Uiso 1 1 calc R U . . .
H23L H 0.6536 0.5626 -0.3840 0.087 Uiso 1 1 calc R U . . .
C24C C 0.8041(4) 0.52494(18) -0.2145(4) 0.0619(12) Uani 1 1 d . . . . .
H24J H 0.8263 0.5131 -0.1441 0.093 Uiso 1 1 calc R U . . .
H24K H 0.8657 0.5366 -0.2318 0.093 Uiso 1 1 calc R U . . .
H24L H 0.7708 0.4986 -0.2606 0.093 Uiso 1 1 calc R U . . .
O1C O 0.6221(2) 0.62726(12) 0.0950(2) 0.0502(7) Uani 1 1 d . . . . .
C4C C 0.4654(10) 0.5663(5) -0.1438(11) 0.031(3) Uani 0.456(5) 1 d D . P B 1
H4C H 0.4699 0.5304 -0.1477 0.038 Uiso 0.456(5) 1 calc R U P B 1
C5C C 0.3604(14) 0.5851(6) -0.2185(12) 0.036(3) Uani 0.456(5) 1 d D . P B 1
H5C H 0.3027 0.5692 -0.1984 0.043 Uiso 0.456(5) 1 calc R U P B 1
C6C C 0.3533(14) 0.6393(6) -0.1986(12) 0.041(4) Uani 0.456(5) 1 d D . P B 1
C7C C 0.3664(10) 0.6531(6) -0.1013(10) 0.044(3) Uani 0.456(5) 1 d D . P B 1
H7C H 0.3609 0.6861 -0.0848 0.053 Uiso 0.456(5) 1 calc R U P B 1
C8C C 0.3902(8) 0.6141(6) -0.0184(8) 0.042(2) Uani 0.456(5) 1 d D . P B 1
H8C H 0.3277 0.5922 -0.0339 0.050 Uiso 0.456(5) 1 calc R U P B 1
C9C C 0.4865(12) 0.5832(6) -0.0301(12) 0.034(3) Uani 0.456(5) 1 d D . P B 1
C11C C 0.347(4) 0.5688(11) -0.3308(17) 0.061(8) Uani 0.456(5) 1 d D . P B 1
H11J H 0.2822 0.5831 -0.3767 0.092 Uiso 0.456(5) 1 calc R U P B 1
H11K H 0.3416 0.5335 -0.3352 0.092 Uiso 0.456(5) 1 calc R U P B 1
H11L H 0.4073 0.5796 -0.3505 0.092 Uiso 0.456(5) 1 calc R U P B 1
C12C C 0.3291(18) 0.6751(7) -0.2873(15) 0.054(4) Uani 0.456(5) 1 d D . P B 1
H12J H 0.3337 0.7082 -0.2609 0.081 Uiso 0.456(5) 1 calc R U P B 1
H12K H 0.2579 0.6692 -0.3334 0.081 Uiso 0.456(5) 1 calc R U P B 1
H12L H 0.3801 0.6709 -0.3245 0.081 Uiso 0.456(5) 1 calc R U P B 1
C13C C 0.4052(9) 0.6368(6) 0.0878(8) 0.058(3) Uani 0.456(5) 1 d D U P B 1
H13C H 0.4529 0.6630 0.1092 0.069 Uiso 0.456(5) 1 calc R U P B 1
C14C C 0.3529(11) 0.6207(7) 0.1513(8) 0.070(3) Uani 0.456(5) 1 d D U P B 1
H14C H 0.3088 0.5933 0.1308 0.084 Uiso 0.456(5) 1 calc R U P B 1
C15C C 0.360(2) 0.6441(8) 0.2544(12) 0.112(6) Uani 0.456(5) 1 d D U P B 1
H15G H 0.4056 0.6732 0.2625 0.135 Uiso 0.456(5) 1 calc R U P B 1
H15H H 0.2891 0.6553 0.2514 0.135 Uiso 0.456(5) 1 calc R U P B 1
C16C C 0.4034(15) 0.6128(7) 0.3506(14) 0.082(6) Uani 0.456(5) 1 d D U P B 1
H16C H 0.3777 0.6267 0.4054 0.099 Uiso 0.456(5) 1 calc R U P B 1
C17C C 0.3802(14) 0.5567(8) 0.3438(14) 0.119(6) Uani 0.456(5) 1 d D U P B 1
H17C H 0.4002 0.5432 0.4144 0.143 Uiso 0.456(5) 1 calc R U P B 1
C18C C 0.4404(11) 0.5301(5) 0.2842(10) 0.068(3) Uani 0.456(5) 1 d . U P B 1
H18C H 0.5140 0.5361 0.3051 0.081 Uiso 0.456(5) 1 calc R U P B 1
C19C C 0.408(2) 0.5011(9) 0.2110(17) 0.125(7) Uani 0.456(5) 1 d . U P B 1
H19C H 0.3359 0.4921 0.1960 0.150 Uiso 0.456(5) 1 calc R U P B 1
C20C C 0.467(2) 0.4771(8) 0.140(2) 0.062(5) Uani 0.456(5) 1 d . U P B 1
H20G H 0.5440 0.4785 0.1723 0.075 Uiso 0.456(5) 1 calc R U P B 1
H20H H 0.4456 0.4428 0.1261 0.075 Uiso 0.456(5) 1 calc R U P B 1
C21C C 0.4345(8) 0.5060(4) 0.0421(8) 0.055(3) Uani 0.456(5) 1 d D U P B 1
C25C C 0.5238(14) 0.6239(9) 0.3777(16) 0.128(7) Uani 0.456(5) 1 d D . P B 1
H25J H 0.5446 0.6225 0.3157 0.192 Uiso 0.456(5) 1 calc R U P B 1
H25K H 0.5639 0.5999 0.4267 0.192 Uiso 0.456(5) 1 calc R U P B 1
H25L H 0.5382 0.6563 0.4076 0.192 Uiso 0.456(5) 1 calc R U P B 1
O2C O 0.2674(13) 0.5523(10) 0.2977(15) 0.182(8) Uani 0.456(5) 1 d D U P B 1
H2C H 0.2464 0.5731 0.2517 0.273 Uiso 0.456(5) 1 calc R U P B 1
O3C O 0.3571(5) 0.4986(3) -0.0340(5) 0.0544(19) Uani 0.456(5) 1 d D U P B 1
O4C O 0.5063(5) 0.5435(3) 0.0464(5) 0.0367(16) Uani 0.456(5) 1 d D U P B 1
C4D C 0.4517(10) 0.5806(5) -0.1480(12) 0.046(4) Uani 0.544(5) 1 d D . P B 2
H4D H 0.4429 0.5446 -0.1511 0.055 Uiso 0.544(5) 1 calc R U P B 2
C5D C 0.3510(15) 0.6016(5) -0.2302(12) 0.046(4) Uani 0.544(5) 1 d D . P B 2
H5D H 0.2887 0.5898 -0.2115 0.056 Uiso 0.544(5) 1 calc R U P B 2
C6D C 0.3524(11) 0.6559(5) -0.2191(9) 0.040(3) Uani 0.544(5) 1 d D . P B 2
C7D C 0.3705(9) 0.6733(4) -0.1235(9) 0.046(2) Uani 0.544(5) 1 d D . P B 2
H7D H 0.3784 0.7070 -0.1113 0.056 Uiso 0.544(5) 1 calc R U P B 2
C8D C 0.3781(7) 0.6389(5) -0.0359(9) 0.042(2) Uani 0.544(5) 1 d D . P B 2
H8D H 0.3068 0.6243 -0.0485 0.051 Uiso 0.544(5) 1 calc R U P B 2
C9D C 0.4571(10) 0.5957(5) -0.0370(10) 0.035(3) Uani 0.544(5) 1 d D . P B 2
C11D C 0.338(2) 0.5813(10) -0.3400(14) 0.052(4) Uani 0.544(5) 1 d D . P B 2
H11M H 0.2754 0.5952 -0.3888 0.078 Uiso 0.544(5) 1 calc R U P B 2
H11N H 0.3317 0.5461 -0.3397 0.078 Uiso 0.544(5) 1 calc R U P B 2
H11O H 0.4005 0.5900 -0.3597 0.078 Uiso 0.544(5) 1 calc R U P B 2
C12D C 0.3395(15) 0.6897(5) -0.3092(13) 0.055(3) Uani 0.544(5) 1 d D . P B 2
H12M H 0.3505 0.7231 -0.2849 0.082 Uiso 0.544(5) 1 calc R U P B 2
H12N H 0.2684 0.6862 -0.3572 0.082 Uiso 0.544(5) 1 calc R U P B 2
H12O H 0.3914 0.6814 -0.3434 0.082 Uiso 0.544(5) 1 calc R U P B 2
C13D C 0.4076(6) 0.6634(4) 0.0701(7) 0.0467(19) Uani 0.544(5) 1 d D . P B 2
H13D H 0.4585 0.6885 0.0842 0.056 Uiso 0.544(5) 1 calc R U P B 2
C14D C 0.3652(6) 0.6512(4) 0.1435(6) 0.0488(19) Uani 0.544(5) 1 d D . P B 2
H14D H 0.3067 0.6299 0.1252 0.059 Uiso 0.544(5) 1 calc R U P B 2
C15D C 0.4036(7) 0.6691(4) 0.2544(6) 0.053(2) Uani 0.544(5) 1 d D . P B 2
H15I H 0.3603 0.6974 0.2597 0.064 Uiso 0.544(5) 1 calc R U P B 2
H15J H 0.4769 0.6806 0.2687 0.064 Uiso 0.544(5) 1 calc R U P B 2
C16D C 0.4015(9) 0.6328(4) 0.3397(8) 0.050(2) Uani 0.544(5) 1 d D . P B 2
H16D H 0.3295 0.6183 0.3209 0.060 Uiso 0.544(5) 1 calc R U P B 2
C17D C 0.4853(7) 0.5893(4) 0.3571(7) 0.057(2) Uani 0.544(5) 1 d D . P B 2
H17D H 0.5555 0.6053 0.3852 0.068 Uiso 0.544(5) 1 calc R U P B 2
C18D C 0.4888(6) 0.5653(3) 0.2583(7) 0.0545(19) Uani 0.544(5) 1 d . . P B 2
H18D H 0.5066 0.5850 0.2097 0.065 Uiso 0.544(5) 1 calc R U P B 2
C19D C 0.4686(10) 0.5188(3) 0.2360(8) 0.060(2) Uani 0.544(5) 1 d . . P B 2
H19D H 0.4578 0.4999 0.2892 0.073 Uiso 0.544(5) 1 calc R U P B 2
C20D C 0.460(2) 0.4914(6) 0.140(2) 0.064(5) Uani 0.544(5) 1 d . . P B 2
H20I H 0.3869 0.4798 0.1102 0.077 Uiso 0.544(5) 1 calc R U P B 2
H20J H 0.5065 0.4627 0.1571 0.077 Uiso 0.544(5) 1 calc R U P B 2
C21D C 0.4903(12) 0.5213(4) 0.0578(8) 0.053(3) Uani 0.544(5) 1 d . . P B 2
C25D C 0.4216(7) 0.6592(4) 0.4432(5) 0.055(2) Uani 0.544(5) 1 d D . P B 2
H25M H 0.4938 0.6716 0.4661 0.082 Uiso 0.544(5) 1 calc R U P B 2
H25N H 0.4116 0.6365 0.4939 0.082 Uiso 0.544(5) 1 calc R U P B 2
H25O H 0.3720 0.6861 0.4350 0.082 Uiso 0.544(5) 1 calc R U P B 2
O2D O 0.4771(5) 0.5579(3) 0.4387(5) 0.0694(18) Uani 0.544(5) 1 d . . P B 2
H2D H 0.4136 0.5536 0.4333 0.104 Uiso 0.544(5) 1 calc R U P B 2
O3D O 0.5685(5) 0.5132(2) 0.0287(5) 0.0645(17) Uani 0.544(5) 1 d . . P B 2
O4D O 0.4266(4) 0.5599(2) 0.0246(4) 0.0501(14) Uani 0.544(5) 1 d . . P B 2
N1C N 0.6219(2) 0.61582(11) -0.0723(2) 0.0380(6) Uani 1 1 d . . . . .
H1C H 0.6808 0.6313 -0.0665 0.046 Uiso 1 1 calc R U . . .
C1M C 0.1582(5) 0.5137(3) 0.3969(6) 0.108(3) Uani 1 1 d . . . . .
H1M1 H 0.1407 0.5223 0.4586 0.162 Uiso 1 1 calc R U . . .
H1M2 H 0.1352 0.4805 0.3772 0.162 Uiso 1 1 calc R U . . .
H1M3 H 0.1223 0.5358 0.3416 0.162 Uiso 1 1 calc R U . . .
O1M O 0.2747(5) 0.5173(2) 0.4175(6) 0.140(2) Uani 1 1 d . . . . .
H1M H 0.2976 0.4912 0.4020 0.210 Uiso 1 1 calc R U . . .

loop_
_atom_site_aniso_label
_atom_site_aniso_U_11
_atom_site_aniso_U_22
_atom_site_aniso_U_33
_atom_site_aniso_U_23
_atom_site_aniso_U_13
_atom_site_aniso_U_12
C1 0.0376(16) 0.0304(15) 0.0258(15) -0.0022(12) 0.0092(12) 0.0010(12)
C3 0.0358(16) 0.0323(16) 0.0262(15) -0.0004(12) 0.0094(12) 0.0035(12)
C4 0.0362(16) 0.0349(16) 0.0279(15) 0.0005(12) 0.0110(12) 0.0026(13)
C5 0.0358(17) 0.051(2) 0.0285(16) -0.0041(14) 0.0082(13) -0.0025(15)
C6 0.0445(19) 0.0418(18) 0.0335(17) -0.0065(14) 0.0161(14) -0.0083(15)
C7 0.050(2) 0.0352(17) 0.0363(18) -0.0055(14) 0.0175(15) -0.0063(14)
C8 0.0418(18) 0.0343(16) 0.0297(16) -0.0016(12) 0.0134(13) -0.0016(13)
C9 0.0336(16) 0.0326(16) 0.0272(15) -0.0025(12) 0.0122(12) 0.0022(12)
C10 0.054(2) 0.0325(16) 0.0384(18) 0.0035(13) 0.0229(16) 0.0066(14)
C11 0.047(2) 0.064(3) 0.0326(18) -0.0063(17) 0.0079(15) 0.0035(18)
C12 0.059(2) 0.047(2) 0.0386(19) -0.0117(16) 0.0202(17) -0.0063(17)
C13 0.0480(19) 0.0315(16) 0.0323(17) 0.0016(13) 0.0172(14) -0.0002(14)
C14 0.0445(18) 0.0332(16) 0.0332(17) -0.0007(13) 0.0166(14) -0.0027(14)
C15 0.050(2) 0.0362(17) 0.0352(18) 0.0015(13) 0.0192(15) -0.0023(15)
C16 0.0459(19) 0.0382(17) 0.0327(17) -0.0001(14) 0.0161(14) 0.0001(15)
C17 0.062(2) 0.0384(18) 0.0336(18) -0.0004(14) 0.0154(16) 0.0013(17)
C18 0.058(2) 0.0376(18) 0.044(2) -0.0025(15) 0.0219(17) -0.0034(16)
C19 0.059(2) 0.0365(19) 0.042(2) -0.0037(15) 0.0204(17) -0.0014(16)
C20 0.050(2) 0.0321(16) 0.0438(19) -0.0016(14) 0.0215(16) 0.0032(14)
C21 0.0420(17) 0.0285(15) 0.0353(17) 0.0026(13) 0.0145(14) 0.0026(13)
C22 0.049(2) 0.0409(19) 0.0402(19) 0.0045(15) 0.0192(16) 0.0011(15)
C23 0.111(5) 0.060(3) 0.096(4) -0.020(3) 0.072(4) -0.012(3)
C24 0.131(5) 0.046(3) 0.141(6) 0.013(3) 0.107(5) 0.009(3)
C25 0.068(3) 0.0431(19) 0.0357(19) 0.0019(15) 0.0251(18) -0.0012(18)
O1 0.0415(13) 0.0435(13) 0.0271(11) -0.0019(9) 0.0085(9) -0.0028(10)
O2 0.097(2) 0.0466(16) 0.0511(17) -0.0133(13) 0.0336(17) 0.0007(16)
O3 0.0583(16) 0.0369(13) 0.0546(16) -0.0001(11) 0.0312(13) -0.0046(12)
O4 0.0365(11) 0.0319(11) 0.0313(11) -0.0037(9) 0.0147(9) 0.0007(9)
N1 0.0328(14) 0.0412(15) 0.0304(14) -0.0018(11) 0.0122(11) 0.0005(11)
C1A 0.0332(15) 0.0327(15) 0.0312(15) -0.0026(12) 0.0133(12) -0.0048(12)
C3A 0.0317(15) 0.0339(16) 0.0288(15) 0.0000(12) 0.0114(12) 0.0003(12)
C4A 0.0330(16) 0.0330(16) 0.0323(16) 0.0010(12) 0.0137(13) 0.0014(12)
C5A 0.0340(16) 0.0457(19) 0.0309(16) 0.0001(14) 0.0126(13) -0.0002(14)
C6A 0.0312(16) 0.0472(19) 0.0340(17) 0.0066(14) 0.0105(13) -0.0055(14)
C7A 0.0324(16) 0.0384(17) 0.0307(16) 0.0047(13) 0.0083(12) -0.0067(13)
C8A 0.0322(15) 0.0378(17) 0.0310(16) 0.0021(13) 0.0118(13) -0.0056(13)
C9A 0.0314(15) 0.0329(15) 0.0262(14) 0.0043(12) 0.0109(12) -0.0006(12)
C10A 0.0387(18) 0.0362(17) 0.0409(18) -0.0054(14) 0.0114(14) -0.0009(14)
C12A 0.050(2) 0.060(2) 0.047(2) -0.0054(18) 0.0276(18) 0.0020(18)
C11A 0.046(2) 0.061(2) 0.0300(17) 0.0059(16) 0.0132(15) -0.0146(17)
C13A 0.0350(16) 0.0392(17) 0.0282(16) 0.0010(13) 0.0098(12) -0.0036(13)
C14A 0.0402(18) 0.048(2) 0.0276(16) 0.0042(14) 0.0114(13) -0.0021(15)
C15A 0.046(2) 0.052(2) 0.0284(17) 0.0026(15) 0.0100(14) 0.0049(16)
C16A 0.046(2) 0.059(2) 0.0303(17) 0.0045(16) 0.0158(14) 0.0004(17)
C17A 0.096(4) 0.078(3) 0.051(3) -0.014(2) 0.046(3) -0.034(3)
C18A 0.093(4) 0.084(4) 0.078(4) 0.003(3) 0.051(3) -0.015(3)
C19A 0.093(4) 0.096(4) 0.043(2) -0.013(2) 0.040(2) -0.043(3)
C20A 0.072(3) 0.052(2) 0.042(2) 0.0079(17) 0.0229(19) -0.019(2)
C21A 0.048(2) 0.0369(17) 0.0403(19) 0.0026(14) 0.0237(16) -0.0052(15)
C22A 0.042(2) 0.048(2) 0.047(2) -0.0151(17) 0.0023(16) 0.0052(16)
C23A 0.082(3) 0.059(3) 0.039(2) -0.0041(19) 0.002(2) 0.016(2)
C24A 0.060(3) 0.076(3) 0.081(4) -0.025(3) 0.000(3) -0.020(3)
C25A 0.054(2) 0.077(3) 0.0289(18) -0.0018(18) 0.0122(16) -0.004(2)
O1A 0.0362(12) 0.0466(14) 0.0334(12) -0.0055(10) 0.0149(10) 0.0009(10)
O2A 0.154(4) 0.084(3) 0.075(3) 0.003(2) 0.072(3) -0.030(3)
O3A 0.0440(14) 0.0464(15) 0.0489(15) -0.0005(11) 0.0178(12) -0.0121(11)
O4A 0.0361(12) 0.0369(12) 0.0331(12) 0.0087(9) 0.0139(9) -0.0026(9)
N1A 0.0320(13) 0.0363(14) 0.0296(13) -0.0017(11) 0.0092(10) 0.0016(11)
C1B 0.0356(16) 0.0340(16) 0.0291(15) 0.0015(12) 0.0122(13) 0.0000(13)
C3B 0.0319(15) 0.0334(16) 0.0310(15) 0.0021(12) 0.0135(12) -0.0016(12)
C4B 0.0348(16) 0.0382(17) 0.0301(16) -0.0018(13) 0.0116(13) -0.0079(13)
C5B 0.0305(16) 0.056(2) 0.0287(16) -0.0035(14) 0.0076(13) 0.0004(14)
C6B 0.0332(16) 0.0424(18) 0.0326(17) -0.0043(14) 0.0084(13) 0.0078(14)
C7B 0.0385(17) 0.0347(17) 0.0347(17) -0.0023(13) 0.0062(14) 0.0041(13)
C8B 0.0331(15) 0.0341(16) 0.0310(16) 0.0002(12) 0.0097(12) 0.0002(12)
C9B 0.0299(15) 0.0360(16) 0.0245(14) -0.0023(12) 0.0068(11) -0.0049(12)
C10B 0.051(2) 0.0342(17) 0.0358(17) 0.0036(13) 0.0165(15) -0.0028(15)
C11B 0.0365(18) 0.073(3) 0.0330(18) -0.0037(17) 0.0122(15) -0.0052(17)
C12B 0.055(2) 0.049(2) 0.042(2) -0.0090(17) 0.0129(17) 0.0080(18)
C13B 0.0355(16) 0.0343(16) 0.0319(16) 0.0011(13) 0.0091(13) -0.0035(13)
C14B 0.0417(18) 0.0435(19) 0.0342(18) 0.0057(14) 0.0098(14) -0.0025(15)
C15B 0.048(2) 0.061(2) 0.0335(19) 0.0051(16) 0.0104(16) -0.0125(18)
C16B 0.050(2) 0.079(3) 0.0291(18) 0.0032(18) 0.0104(15) -0.017(2)
C17B 0.050(2) 0.083(3) 0.0337(19) -0.0103(19) 0.0171(16) -0.010(2)
C18B 0.0415(19) 0.057(2) 0.0340(18) -0.0057(16) 0.0129(14) 0.0061(16)
C19B 0.050(2) 0.048(2) 0.0348(18) -0.0098(15) 0.0111(15) 0.0042(17)
C20B 0.061(2) 0.0356(18) 0.0410(19) -0.0090(15) 0.0129(17) -0.0070(16)
C21B 0.048(2) 0.0367(18) 0.0385(18) -0.0028(14) 0.0152(15) -0.0029(15)
C22B 0.054(2) 0.043(2) 0.0417(19) 0.0132(16) 0.0201(16) 0.0057(16)
C23B 0.058(2) 0.059(3) 0.047(2) 0.0095(19) 0.0004(19) 0.001(2)
C24B 0.091(4) 0.053(3) 0.072(3) 0.026(2) 0.023(3) 0.010(3)
C25B 0.123(5) 0.111(5) 0.035(2) -0.001(3) 0.029(3) -0.050(4)
O1B 0.0357(12) 0.0517(14) 0.0309(12) 0.0026(10) 0.0136(9) 0.0067(10)
O2B 0.090(3) 0.093(3) 0.0383(16) -0.0191(16) 0.0268(16) -0.013(2)
O3B 0.0692(19) 0.0374(14) 0.0466(15) 0.0029(11) 0.0086(14) 0.0032(13)
O4B 0.0341(11) 0.0338(11) 0.0321(11) -0.0040(9) 0.0084(9) -0.0029(9)
N1B 0.0323(13) 0.0403(15) 0.0280(13) 0.0049(11) 0.0099(11) 0.0005(11)
C1C 0.0444(19) 0.0374(17) 0.0340(17) -0.0011(14) 0.0089(14) 0.0005(15)
C3C 0.0460(19) 0.0381(17) 0.0334(17) -0.0029(14) 0.0088(14) -0.0123(15)
C10C 0.071(3) 0.0353(18) 0.0369(19) -0.0060(14) 0.0167(18) -0.0100(17)
C22C 0.063(2) 0.0384(19) 0.042(2) -0.0121(15) 0.0211(17) -0.0044(17)
C23C 0.078(3) 0.052(2) 0.048(2) -0.0027(18) 0.028(2) -0.004(2)
C24C 0.075(3) 0.052(2) 0.060(3) -0.010(2) 0.022(2) 0.009(2)
O1C 0.0425(14) 0.0674(18) 0.0375(14) -0.0070(12) 0.0076(11) 0.0020(13)
C4C 0.045(5) 0.014(6) 0.033(5) -0.007(4) 0.010(4) -0.010(4)
C5C 0.035(6) 0.036(8) 0.035(6) -0.007(5) 0.009(4) -0.011(6)
C6C 0.040(5) 0.035(8) 0.043(7) 0.013(6) 0.005(4) 0.012(6)
C7C 0.048(6) 0.045(7) 0.039(8) 0.001(6) 0.011(5) 0.007(6)
C8C 0.033(5) 0.055(6) 0.033(5) 0.005(5) 0.005(3) 0.009(5)
C9C 0.024(7) 0.039(8) 0.042(5) -0.001(5) 0.014(5) 0.000(4)
C11C 0.061(10) 0.062(15) 0.048(8) -0.015(8) -0.002(7) -0.005(11)
C12C 0.066(7) 0.038(9) 0.063(12) 0.006(8) 0.026(8) 0.007(7)
C13C 0.055(6) 0.073(7) 0.044(5) -0.012(5) 0.013(4) 0.009(6)
C14C 0.066(7) 0.098(9) 0.048(6) -0.002(6) 0.023(5) 0.010(7)
C15C 0.141(12) 0.137(12) 0.071(9) 0.001(8) 0.051(9) 0.023(10)
C16C 0.077(9) 0.108(12) 0.061(8) -0.009(8) 0.021(6) 0.012(9)
C17C 0.126(11) 0.148(12) 0.095(9) 0.004(9) 0.051(9) -0.018(10)
C18C 0.067(6) 0.079(7) 0.050(6) 0.005(5) 0.007(5) -0.021(6)
C19C 0.141(12) 0.120(11) 0.117(11) 0.003(9) 0.044(10) -0.032(10)
C20C 0.071(8) 0.061(11) 0.049(7) 0.008(8) 0.011(6) -0.012(9)
C21C 0.043(5) 0.057(6) 0.062(6) 0.016(4) 0.013(4) -0.029(5)
C25C 0.118(15) 0.133(18) 0.111(14) -0.014(12) 0.004(11) -0.027(13)
O2C 0.127(11) 0.26(2) 0.158(14) 0.049(13) 0.039(10) -0.044(12)
O3C 0.046(3) 0.069(4) 0.040(3) 0.007(3) 0.002(3) -0.028(3)
O4C 0.026(3) 0.040(4) 0.039(3) 0.014(3) 0.002(2) -0.001(3)
C4D 0.067(7) 0.022(7) 0.053(6) -0.006(5) 0.024(5) -0.011(5)
C5D 0.046(5) 0.043(9) 0.047(6) 0.000(6) 0.010(4) -0.007(6)
C6D 0.041(4) 0.040(7) 0.035(7) 0.004(5) 0.006(4) 0.008(6)
C7D 0.037(4) 0.052(6) 0.050(6) 0.002(5) 0.013(4) 0.009(5)
C8D 0.026(3) 0.051(6) 0.048(6) 0.001(5) 0.009(3) 0.001(4)
C9D 0.028(7) 0.040(7) 0.040(4) -0.001(4) 0.015(4) 0.000(4)
C11D 0.051(8) 0.055(11) 0.049(7) -0.010(6) 0.012(6) -0.009(7)
C12D 0.060(7) 0.044(8) 0.053(7) 0.007(6) 0.007(5) 0.008(6)
C13D 0.033(3) 0.051(5) 0.055(5) -0.005(4) 0.013(3) 0.005(4)
C14D 0.035(4) 0.061(5) 0.050(5) -0.007(4) 0.014(3) 0.000(4)
C15D 0.050(4) 0.067(5) 0.044(4) -0.005(4) 0.018(3) -0.007(4)
C16D 0.039(4) 0.065(6) 0.048(5) 0.002(5) 0.016(4) 0.000(4)
C17D 0.042(4) 0.074(6) 0.050(4) -0.003(4) 0.007(3) 0.006(4)
C18D 0.043(4) 0.055(4) 0.067(5) 0.013(4) 0.020(3) 0.004(3)
C19D 0.090(7) 0.047(5) 0.041(5) 0.005(4) 0.015(5) -0.019(5)
C20D 0.086(9) 0.042(8) 0.078(9) 0.003(6) 0.046(7) -0.003(6)
C21D 0.074(9) 0.034(5) 0.060(6) 0.015(5) 0.034(6) 0.016(6)
C25D 0.052(4) 0.080(6) 0.034(4) -0.010(4) 0.018(3) -0.003(4)
O2D 0.049(3) 0.072(4) 0.076(4) -0.005(3) 0.004(3) 0.002(3)
O3D 0.063(4) 0.062(4) 0.077(4) 0.018(3) 0.033(3) 0.017(3)
O4D 0.049(3) 0.044(3) 0.058(3) 0.006(2) 0.019(2) -0.006(2)
N1C 0.0393(15) 0.0373(15) 0.0364(15) -0.0052(12) 0.0105(12) -0.0101(12)
C1M 0.058(3) 0.141(7) 0.106(5) -0.034(5) -0.001(3) 0.032(4)
O1M 0.129(5) 0.090(4) 0.179(6) 0.029(4) 0.017(4) -0.005(3)

loop_
_atom_type_symbol
_atom_type_description
_atom_type_scat_dispersion_real
_atom_type_scat_dispersion_imag
_atom_type_scat_source
C C 0.0181 0.0091 'International Tables Vol C Tables 4.2.6.8 and 6.1.1.4'
H H 0.0000 0.0000 'International Tables Vol C Tables 4.2.6.8 and 6.1.1.4'
N N 0.0311 0.0180 'International Tables Vol C Tables 4.2.6.8 and 6.1.1.4'
O O 0.0492 0.0322 'International Tables Vol C Tables 4.2.6.8 and 6.1.1.4'

loop_
_geom_angle_atom_site_label_1
_geom_angle_atom_site_label_2
_geom_angle_atom_site_label_3
_geom_angle
O1 C1 N1 127.0(3)
O1 C1 C9 124.7(3)
N1 C1 C9 108.3(3)
N1 C3 C10 111.4(3)
N1 C3 C4 104.0(2)
C10 C3 C4 115.7(3)
N1 C3 H3 108.5
C10 C3 H3 108.5
C4 C3 H3 108.5
C9 C4 C3 105.9(3)
C9 C4 C5 112.3(3)
C3 C4 C5 111.9(3)
C9 C4 H4 108.9
C3 C4 H4 108.9
C5 C4 H4 108.9
C6 C5 C11 115.5(3)
C6 C5 C4 107.6(3)
C11 C5 C4 111.4(3)
C6 C5 H5 107.3
C11 C5 H5 107.3
C4 C5 H5 107.3
C7 C6 C12 122.9(4)
C7 C6 C5 115.5(3)
C12 C6 C5 121.6(3)
C6 C7 C8 119.4(3)
C6 C7 H7 120.3
C8 C7 H7 120.3
C13 C8 C7 114.9(3)
C13 C8 C9 112.2(3)
C7 C8 C9 109.9(3)
C13 C8 H8 106.4
C7 C8 H8 106.4
C9 C8 H8 106.4
O4 C9 C1 110.5(2)
O4 C9 C4 114.8(3)
C1 C9 C4 104.3(3)
O4 C9 C8 102.6(2)
C1 C9 C8 112.5(3)
C4 C9 C8 112.4(3)
C3 C10 C22 114.9(3)
C3 C10 H10A 108.6
C22 C10 H10A 108.6
C3 C10 H10B 108.6
C22 C10 H10B 108.6
H10A C10 H10B 107.5
C5 C11 H11A 109.5
C5 C11 H11B 109.5
H11A C11 H11B 109.5
C5 C11 H11C 109.5
H11A C11 H11C 109.5
H11B C11 H11C 109.5
C6 C12 H12A 109.5
C6 C12 H12B 109.5
H12A C12 H12B 109.5
C6 C12 H12C 109.5
H12A C12 H12C 109.5
H12B C12 H12C 109.5
C14 C13 C8 122.8(3)
C14 C13 H13 118.6
C8 C13 H13 118.6
C13 C14 C15 125.8(4)
C13 C14 H14 117.1
C15 C14 H14 117.1
C14 C15 C16 115.3(3)
C14 C15 H15A 108.4
C16 C15 H15A 108.4
C14 C15 H15B 108.4
C16 C15 H15B 108.4
H15A C15 H15B 107.5
C25 C16 C17 109.9(3)
C25 C16 C15 109.6(3)
C17 C16 C15 113.5(3)
C25 C16 H16 107.9
C17 C16 H16 107.9
C15 C16 H16 107.9
O2 C17 C18 113.2(3)
O2 C17 C16 105.7(3)
C18 C17 C16 115.8(3)
O2 C17 H17 107.3
C18 C17 H17 107.3
C16 C17 H17 107.3
C19 C18 C17 123.8(4)
C19 C18 H18 118.1
C17 C18 H18 118.1
C18 C19 C20 127.6(4)
C18 C19 H19 116.2
C20 C19 H19 116.2
C19 C20 C21 116.8(3)
C19 C20 H20A 108.1
C21 C20 H20A 108.1
C19 C20 H20B 108.1
C21 C20 H20B 108.1
H20A C20 H20B 107.3
O3 C21 O4 123.7(3)
O3 C21 C20 125.6(3)
O4 C21 C20 110.7(3)
C24 C22 C23 108.8(4)
C24 C22 C10 112.7(3)
C23 C22 C10 110.5(4)
C24 C22 H22 108.2
C23 C22 H22 108.2
C10 C22 H22 108.2
C22 C23 H23A 109.5
C22 C23 H23B 109.5
H23A C23 H23B 109.5
C22 C23 H23C 109.5
H23A C23 H23C 109.5
H23B C23 H23C 109.5
C22 C24 H24A 109.5
C22 C24 H24B 109.5
H24A C24 H24B 109.5
C22 C24 H24C 109.5
H24A C24 H24C 109.5
H24B C24 H24C 109.5
C16 C25 H25A 109.5
C16 C25 H25B 109.5
H25A C25 H25B 109.5
C16 C25 H25C 109.5
H25A C25 H25C 109.5
H25B C25 H25C 109.5
C17 O2 H2 109.5
C21 O4 C9 119.6(3)
C1 N1 C3 116.1(3)
C1 N1 H1 122.0
C3 N1 H1 122.0
O1A C1A N1A 126.8(3)
O1A C1A C9A 124.0(3)
N1A C1A C9A 109.1(3)
N1A C3A C10A 111.1(3)
N1A C3A C4A 104.1(2)
C10A C3A C4A 114.1(3)
N1A C3A H3A 109.1
C10A C3A H3A 109.1
C4A C3A H3A 109.1
C5A C4A C9A 112.2(3)
C5A C4A C3A 111.8(3)
C9A C4A C3A 105.2(2)
C5A C4A H4A 109.2
C9A C4A H4A 109.2
C3A C4A H4A 109.2
C6A C5A C12A 115.9(3)
C6A C5A C4A 107.7(3)
C12A C5A C4A 112.0(3)
C6A C5A H5A 107.0
C12A C5A H5A 107.0
C4A C5A H5A 107.0
C7A C6A C11A 123.1(3)
C7A C6A C5A 115.9(3)
C11A C6A C5A 121.0(3)
C6A C7A C8A 118.8(3)
C6A C7A H7A 120.6
C8A C7A H7A 120.6
C13A C8A C7A 115.3(3)
C13A C8A C9A 112.9(3)
C7A C8A C9A 109.4(3)
C13A C8A H8A 106.2
C7A C8A H8A 106.2
C9A C8A H8A 106.2
O4A C9A C1A 111.4(2)
O4A C9A C4A 114.0(3)
C1A C9A C4A 105.0(2)
O4A C9A C8A 102.9(2)
C1A C9A C8A 111.8(3)
C4A C9A C8A 112.0(2)
C22A C10A C3A 115.8(3)
C22A C10A H10C 108.3
C3A C10A H10C 108.3
C22A C10A H10D 108.3
C3A C10A H10D 108.3
H10C C10A H10D 107.4
C5A C12A H12D 109.5
C5A C12A H12E 109.5
H12D C12A H12E 109.5
C5A C12A H12F 109.5
H12D C12A H12F 109.5
H12E C12A H12F 109.5
C6A C11A H11D 109.5
C6A C11A H11E 109.5
H11D C11A H11E 109.5
C6A C11A H11F 109.5
H11D C11A H11F 109.5
H11E C11A H11F 109.5
C14A C13A C8A 124.5(3)
C14A C13A H13A 117.8
C8A C13A H13A 117.8
C13A C14A C15A 124.5(4)
C13A C14A H14A 117.7
C15A C14A H14A 117.7
C14A C15A C16A 117.5(3)
C14A C15A H15C 107.9
C16A C15A H15C 107.9
C14A C15A H15D 107.9
C16A C15A H15D 107.9
H15C C15A H15D 107.2
C17A C16A C25A 110.0(3)
C17A C16A C15A 115.0(4)
C25A C16A C15A 109.3(3)
C17A C16A H16A 107.4
C25A C16A H16A 107.4
C15A C16A H16A 107.4
O2A C17A C18A 104.9(5)
O2A C17A C16A 107.0(4)
C18A C17A C16A 113.1(4)
O2A C17A H17A 110.6
C18A C17A H17A 110.6
C16A C17A H17A 110.6
C19A C18A C17A 125.4(6)
C19A C18A H18A 117.3
C17A C18A H18A 117.3
C18A C19A C20A 132.2(6)
C18A C19A H19A 113.9
C20A C19A H19A 113.9
C19A C20A C21A 109.2(4)
C19A C20A H20C 109.8
C21A C20A H20C 109.8
C19A C20A H20D 109.8
C21A C20A H20D 109.8
H20C C20A H20D 108.3
O3A C21A O4A 124.0(3)
O3A C21A C20A 126.8(3)
O4A C21A C20A 109.2(3)
C10A C22A C24A 110.5(4)
C10A C22A C23A 111.4(4)
C24A C22A C23A 110.8(4)
C10A C22A H22A 108.0
C24A C22A H22A 108.0
C23A C22A H22A 108.0
C22A C23A H23D 109.5
C22A C23A H23E 109.5
H23D C23A H23E 109.5
C22A C23A H23F 109.5
H23D C23A H23F 109.5
H23E C23A H23F 109.5
C22A C24A H24D 109.5
C22A C24A H24E 109.5
H24D C24A H24E 109.5
C22A C24A H24F 109.5
H24D C24A H24F 109.5
H24E C24A H24F 109.5
C16A C25A H25D 109.5
C16A C25A H25E 109.5
H25D C25A H25E 109.5
C16A C25A H25F 109.5
H25D C25A H25F 109.5
H25E C25A H25F 109.5
C17A O2A H2A 109.5
C21A O4A C9A 118.5(3)
C1A N1A C3A 115.0(3)
C1A N1A H1A 122.5
C3A N1A H1A 122.5
O1B C1B N1B 127.1(3)
O1B C1B C9B 124.2(3)
N1B C1B C9B 108.6(3)
N1B C3B C10B 112.0(3)
N1B C3B C4B 104.0(2)
C10B C3B C4B 114.3(3)
N1B C3B H3B 108.8
C10B C3B H3B 108.8
C4B C3B H3B 108.8
C5B C4B C9B 113.3(3)
C5B C4B C3B 110.9(3)
C9B C4B C3B 104.8(3)
C5B C4B H4B 109.2
C9B C4B H4B 109.2
C3B C4B H4B 109.2
C11B C5B C6B 115.0(3)
C11B C5B C4B 111.0(3)
C6B C5B C4B 108.4(3)
C11B C5B H5B 107.4
C6B C5B H5B 107.4
C4B C5B H5B 107.4
C7B C6B C12B 123.2(4)
C7B C6B C5B 115.8(3)
C12B C6B C5B 120.9(3)
C6B C7B C8B 119.9(3)
C6B C7B H7B 120.1
C8B C7B H7B 120.1
C13B C8B C7B 114.7(3)
C13B C8B C9B 111.4(3)
C7B C8B C9B 109.9(3)
C13B C8B H8B 106.8
C7B C8B H8B 106.8
C9B C8B H8B 106.8
O4B C9B C1B 111.5(3)
O4B C9B C4B 114.2(3)
C1B C9B C4B 105.1(3)
O4B C9B C8B 102.3(2)
C1B C9B C8B 111.6(3)
C4B C9B C8B 112.3(3)
C3B C10B C22B 115.0(3)
C3B C10B H10E 108.5
C22B C10B H10E 108.5
C3B C10B H10F 108.5
C22B C10B H10F 108.5
H10E C10B H10F 107.5
C5B C11B H11G 109.5
C5B C11B H11H 109.5
H11G C11B H11H 109.5
C5B C11B H11I 109.5
H11G C11B H11I 109.5
H11H C11B H11I 109.5
C6B C12B H12G 109.5
C6B C12B H12H 109.5
H12G C12B H12H 109.5
C6B C12B H12I 109.5
H12G C12B H12I 109.5
H12H C12B H12I 109.5
C14B C13B C8B 124.1(3)
C14B C13B H13B 118.0
C8B C13B H13B 118.0
C13B C14B C15B 125.5(3)
C13B C14B H14B 117.3
C15B C14B H14B 117.3
C14B C15B C16B 116.3(3)
C14B C15B H15E 108.2
C16B C15B H15E 108.2
C14B C15B H15F 108.2
C16B C15B H15F 108.2
H15E C15B H15F 107.4
C25B C16B C15B 108.3(4)
C25B C16B C17B 110.6(4)
C15B C16B C17B 114.5(3)
C25B C16B H16B 107.8
C15B C16B H16B 107.8
C17B C16B H16B 107.8
O2B C17B C18B 111.5(4)
O2B C17B C16B 107.5(4)
C18B C17B C16B 113.3(3)
O2B C17B H17B 108.1
C18B C17B H17B 108.1
C16B C17B H17B 108.1
C19B C18B C17B 125.2(4)
C19B C18B H18B 117.4
C17B C18B H18B 117.4
C18B C19B C20B 127.3(3)
C18B C19B H19B 116.3
C20B C19B H19B 116.3
C21B C20B C19B 113.9(3)
C21B C20B H20E 108.8
C19B C20B H20E 108.8
C21B C20B H20F 108.8
C19B C20B H20F 108.8
H20E C20B H20F 107.7
O3B C21B O4B 123.0(3)
O3B C21B C20B 125.4(3)
O4B C21B C20B 111.5(3)
C23B C22B C24B 110.3(4)
C23B C22B C10B 112.3(3)
C24B C22B C10B 110.1(4)
C23B C22B H22B 108.0
C24B C22B H22B 108.0
C10B C22B H22B 108.0
C22B C23B H23G 109.5
C22B C23B H23H 109.5
H23G C23B H23H 109.5
C22B C23B H23I 109.5
H23G C23B H23I 109.5
H23H C23B H23I 109.5
C22B C24B H24G 109.5
C22B C24B H24H 109.5
H24G C24B H24H 109.5
C22B C24B H24I 109.5
H24G C24B H24I 109.5
H24H C24B H24I 109.5
C16B C25B H25G 109.5
C16B C25B H25H 109.5
H25G C25B H25H 109.5
C16B C25B H25I 109.5
H25G C25B H25I 109.5
H25H C25B H25I 109.5
C17B O2B H2B 109.5
C21B O4B C9B 119.7(3)
C1B N1B C3B 116.1(3)
C1B N1B H1B 121.9
C3B N1B H1B 121.9
O1C C1C N1C 126.9(4)
O1C C1C C9C 125.2(7)
N1C C1C C9C 107.3(7)
O1C C1C C9D 121.6(5)
N1C C1C C9D 110.8(5)
N1C C3C C10C 110.7(3)
N1C C3C C4C 105.4(6)
C10C C3C C4C 107.4(6)
N1C C3C C4D 101.9(6)
C10C C3C C4D 122.2(5)
N1C C3C H3C 111.1
C10C C3C H3C 111.1
C4C C3C H3C 111.1
C3C C10C C22C 116.0(3)
C3C C10C H10G 108.3
C22C C10C H10G 108.3
C3C C10C H10H 108.3
C22C C10C H10H 108.3
H10G C10C H10H 107.4
C10C C22C C24C 111.1(4)
C10C C22C C23C 111.4(4)
C24C C22C C23C 110.3(4)
C10C C22C H22C 108.0
C24C C22C H22C 108.0
C23C C22C H22C 108.0
C22C C23C H23J 109.5
C22C C23C H23K 109.5
H23J C23C H23K 109.5
C22C C23C H23L 109.5
H23J C23C H23L 109.5
H23K C23C H23L 109.5
C22C C24C H24J 109.5
C22C C24C H24K 109.5
H24J C24C H24K 109.5
C22C C24C H24L 109.5
H24J C24C H24L 109.5
H24K C24C H24L 109.5
C5C C4C C3C 109.7(11)
C5C C4C C9C 114.1(11)
C3C C4C C9C 100.3(10)
C5C C4C H4C 110.8
C3C C4C H4C 110.8
C9C C4C H4C 110.8
C6C C5C C4C 107.6(11)
C6C C5C C11C 117.6(15)
C4C C5C C11C 111.5(17)
C6C C5C H5C 106.5
C4C C5C H5C 106.5
C11C C5C H5C 106.5
C7C C6C C12C 122.8(14)
C7C C6C C5C 117.2(14)
C12C C6C C5C 120.0(13)
C6C C7C C8C 118.4(12)
C6C C7C H7C 120.8
C8C C7C H7C 120.8
C7C C8C C13C 110.9(11)
C7C C8C C9C 106.8(9)
C13C C8C C9C 116.2(10)
C7C C8C H8C 107.5
C13C C8C H8C 107.5
C9C C8C H8C 107.5
C1C C9C O4C 103.6(9)
C1C C9C C4C 111.5(13)
O4C C9C C4C 115.1(12)
C1C C9C C8C 108.0(10)
O4C C9C C8C 107.2(13)
C4C C9C C8C 111.1(10)
C5C C11C H11J 109.5
C5C C11C H11K 109.5
H11J C11C H11K 109.5
C5C C11C H11L 109.5
H11J C11C H11L 109.5
H11K C11C H11L 109.5
C6C C12C H12J 109.5
C6C C12C H12K 109.5
H12J C12C H12K 109.5
C6C C12C H12L 109.5
H12J C12C H12L 109.5
H12K C12C H12L 109.5
C14C C13C C8C 122.6(13)
C14C C13C H13C 118.7
C8C C13C H13C 118.7
C13C C14C C15C 124.3(17)
C13C C14C H14C 117.9
C15C C14C H14C 117.9
C16C C15C C14C 117.5(16)
C16C C15C H15G 107.9
C14C C15C H15G 107.9
C16C C15C H15H 107.9
C14C C15C H15H 107.9
H15G C15C H15H 107.2
C15C C16C C25C 100.2(17)
C15C C16C C17C 119.2(16)
C25C C16C C17C 112.0(17)
C15C C16C H16C 108.3
C25C C16C H16C 108.3
C17C C16C H16C 108.3
O2C C17C C18C 112.2(17)
O2C C17C C16C 105.5(17)
C18C C17C C16C 112.6(14)
O2C C17C H17C 108.8
C18C C17C H17C 108.8
C16C C17C H17C 108.8
C19C C18C C17C 129.6(18)
C19C C18C H18C 115.2
C17C C18C H18C 115.2
C18C C19C C20C 130(3)
C18C C19C H19C 114.8
C20C C19C H19C 114.8
C21C C20C C19C 105.9(18)
C21C C20C H20G 110.6
C19C C20C H20G 110.6
C21C C20C H20H 110.6
C19C C20C H20H 110.6
H20G C20C H20H 108.7
O3C C21C O4C 122.4(8)
O3C C21C C20C 126.9(13)
O4C C21C C20C 110.7(12)
C16C C25C H25J 109.5
C16C C25C H25K 109.5
H25J C25C H25K 109.5
C16C C25C H25L 109.5
H25J C25C H25L 109.5
H25K C25C H25L 109.5
C17C O2C H2C 109.5
C21C O4C C9C 123.2(9)
C9D C4D C5D 112.0(10)
C9D C4D C3C 110.8(10)
C5D C4D C3C 115.4(11)
C9D C4D H4D 105.9
C5D C4D H4D 105.9
C3C C4D H4D 105.9
C6D C5D C11D 116.5(14)
C6D C5D C4D 108.3(11)
C11D C5D C4D 111.9(14)
C6D C5D H5D 106.5
C11D C5D H5D 106.5
C4D C5D H5D 106.5
C7D C6D C5D 116.4(12)
C7D C6D C12D 121.3(13)
C5D C6D C12D 122.2(11)
C6D C7D C8D 120.2(10)
C6D C7D H7D 119.9
C8D C7D H7D 119.9
C7D C8D C13D 114.4(10)
C7D C8D C9D 110.0(8)
C13D C8D C9D 111.2(9)
C7D C8D H8D 106.9
C13D C8D H8D 106.9
C9D C8D H8D 106.9
O4D C9D C4D 117.2(11)
O4D C9D C8D 101.6(9)
C4D C9D C8D 112.2(9)
O4D C9D C1C 115.4(8)
C4D C9D C1C 99.0(9)
C8D C9D C1C 112.0(9)
C5D C11D H11M 109.5
C5D C11D H11N 109.5
H11M C11D H11N 109.5
C5D C11D H11O 109.5
H11M C11D H11O 109.5
H11N C11D H11O 109.5
C6D C12D H12M 109.5
C6D C12D H12N 109.5
H12M C12D H12N 109.5
C6D C12D H12O 109.5
H12M C12D H12O 109.5
H12N C12D H12O 109.5
C14D C13D C8D 123.9(9)
C14D C13D H13D 118.0
C8D C13D H13D 118.0
C13D C14D C15D 125.4(8)
C13D C14D H14D 117.3
C15D C14D H14D 117.3
C14D C15D C16D 118.0(9)
C14D C15D H15I 107.8
C16D C15D H15I 107.8
C14D C15D H15J 107.8
C16D C15D H15J 107.8
H15I C15D H15J 107.1
C25D C16D C15D 110.9(9)
C25D C16D C17D 107.5(8)
C15D C16D C17D 114.9(9)
C25D C16D H16D 107.8
C15D C16D H16D 107.8
C17D C16D H16D 107.8
O2D C17D C18D 117.6(8)
O2D C17D C16D 110.3(7)
C18D C17D C16D 113.8(7)
O2D C17D H17D 104.6
C18D C17D H17D 104.6
C16D C17D H17D 104.6
C19D C18D C17D 124.4(9)
C19D C18D H18D 117.8
C17D C18D H18D 117.8
C18D C19D C20D 130.2(11)
C18D C19D H19D 114.9
C20D C19D H19D 114.9
C19D C20D C21D 114.3(13)
C19D C20D H20I 108.7
C21D C20D H20I 108.7
C19D C20D H20J 108.7
C21D C20D H20J 108.7
H20I C20D H20J 107.6
O3D C21D O4D 122.3(11)
O3D C21D C20D 124.7(12)
O4D C21D C20D 112.9(12)
C16D C25D H25M 109.5
C16D C25D H25N 109.5
H25M C25D H25N 109.5
C16D C25D H25O 109.5
H25M C25D H25O 109.5
H25N C25D H25O 109.5
C17D O2D H2D 109.5
C21D O4D C9D 118.5(9)
C1C N1C C3C 115.4(3)
C1C N1C H1C 122.3
C3C N1C H1C 122.3
O1M C1M H1M1 109.5
O1M C1M H1M2 109.5
H1M1 C1M H1M2 109.5
O1M C1M H1M3 109.5
H1M1 C1M H1M3 109.5
H1M2 C1M H1M3 109.5
C1M O1M H1M 109.5

loop_
_geom_bond_atom_site_label_1
_geom_bond_atom_site_label_2
_geom_bond_distance
C1 O1 1.241(4)
C1 N1 1.325(4)
C1 C9 1.536(5)
C3 N1 1.454(4)
C3 C10 1.523(5)
C3 C4 1.541(4)
C3 H3 0.9800
C4 C9 1.540(4)
C4 C5 1.542(5)
C4 H4 0.9800
C5 C6 1.521(5)
C5 C11 1.524(5)
C5 H5 0.9800
C6 C7 1.333(5)
C6 C12 1.509(5)
C7 C8 1.511(5)
C7 H7 0.9300
C8 C13 1.500(5)
C8 C9 1.553(5)
C8 H8 0.9800
C9 O4 1.450(4)
C10 C22 1.538(5)
C10 H10A 0.9700
C10 H10B 0.9700
C11 H11A 0.9600
C11 H11B 0.9600
C11 H11C 0.9600
C12 H12A 0.9600
C12 H12B 0.9600
C12 H12C 0.9600
C13 C14 1.327(5)
C13 H13 0.9300
C14 C15 1.490(5)
C14 H14 0.9300
C15 C16 1.540(5)
C15 H15A 0.9700
C15 H15B 0.9700
C16 C25 1.528(5)
C16 C17 1.539(5)
C16 H16 0.9800
C17 O2 1.430(5)
C17 C18 1.514(5)
C17 H17 0.9800
C18 C19 1.308(6)
C18 H18 0.9300
C19 C20 1.497(5)
C19 H19 0.9300
C20 C21 1.505(5)
C20 H20A 0.9700
C20 H20B 0.9700
C21 O3 1.197(4)
C21 O4 1.348(4)
C22 C24 1.486(6)
C22 C23 1.503(6)
C22 H22 0.9800
C23 H23A 0.9600
C23 H23B 0.9600
C23 H23C 0.9600
C24 H24A 0.9600
C24 H24B 0.9600
C24 H24C 0.9600
C25 H25A 0.9600
C25 H25B 0.9600
C25 H25C 0.9600
O2 H2 0.8200
N1 H1 0.8600
C1A O1A 1.242(4)
C1A N1A 1.334(4)
C1A C9A 1.514(4)
C3A N1A 1.463(4)
C3A C10A 1.523(5)
C3A C4A 1.556(4)
C3A H3A 0.9800
C4A C5A 1.542(4)
C4A C9A 1.544(4)
C4A H4A 0.9800
C5A C6A 1.513(5)
C5A C12A 1.535(5)
C5A H5A 0.9800
C6A C7A 1.331(5)
C6A C11A 1.506(5)
C7A C8A 1.506(4)
C7A H7A 0.9300
C8A C13A 1.505(5)
C8A C9A 1.554(4)
C8A H8A 0.9800
C9A O4A 1.448(4)
C10A C22A 1.519(5)
C10A H10C 0.9700
C10A H10D 0.9700
C12A H12D 0.9600
C12A H12E 0.9600
C12A H12F 0.9600
C11A H11D 0.9600
C11A H11E 0.9600
C11A H11F 0.9600
C13A C14A 1.318(5)
C13A H13A 0.9300
C14A C15A 1.501(5)
C14A H14A 0.9300
C15A C16A 1.527(5)
C15A H15C 0.9700
C15A H15D 0.9700
C16A C17A 1.512(6)
C16A C25A 1.523(6)
C16A H16A 0.9800
C17A O2A 1.434(6)
C17A C18A 1.505(8)
C17A H17A 0.9800
C18A C19A 1.246(8)
C18A H18A 0.9300
C19A C20A 1.494(7)
C19A H19A 0.9300
C20A C21A 1.507(5)
C20A H20C 0.9700
C20A H20D 0.9700
C21A O3A 1.191(5)
C21A O4A 1.356(4)
C22A C24A 1.530(6)
C22A C23A 1.538(7)
C22A H22A 0.9800
C23A H23D 0.9600
C23A H23E 0.9600
C23A H23F 0.9600
C24A H24D 0.9600
C24A H24E 0.9600
C24A H24F 0.9600
C25A H25D 0.9600
C25A H25E 0.9600
C25A H25F 0.9600
O2A H2A 0.8200
N1A H1A 0.8600
C1B O1B 1.245(4)
C1B N1B 1.322(4)
C1B C9B 1.525(5)
C3B N1B 1.454(4)
C3B C10B 1.522(4)
C3B C4B 1.563(4)
C3B H3B 0.9800
C4B C5B 1.534(5)
C4B C9B 1.543(4)
C4B H4B 0.9800
C5B C11B 1.522(5)
C5B C6B 1.525(5)
C5B H5B 0.9800
C6B C7B 1.334(5)
C6B C12B 1.498(5)
C7B C8B 1.508(5)
C7B H7B 0.9300
C8B C13B 1.504(5)
C8B C9B 1.556(5)
C8B H8B 0.9800
C9B O4B 1.456(4)
C10B C22B 1.525(5)
C10B H10E 0.9700
C10B H10F 0.9700
C11B H11G 0.9600
C11B H11H 0.9600
C11B H11I 0.9600
C12B H12G 0.9600
C12B H12H 0.9600
C12B H12I 0.9600
C13B C14B 1.320(5)
C13B H13B 0.9300
C14B C15B 1.499(5)
C14B H14B 0.9300
C15B C16B 1.532(6)
C15B H15E 0.9700
C15B H15F 0.9700
C16B C25B 1.526(6)
C16B C17B 1.538(7)
C16B H16B 0.9800
C17B O2B 1.437(5)
C17B C18B 1.504(6)
C17B H17B 0.9800
C18B C19B 1.317(6)
C18B H18B 0.9300
C19B C20B 1.510(6)
C19B H19B 0.9300
C20B C21B 1.504(5)
C20B H20E 0.9700
C20B H20F 0.9700
C21B O3B 1.217(5)
C21B O4B 1.335(4)
C22B C23B 1.514(6)
C22B C24B 1.524(6)
C22B H22B 0.9800
C23B H23G 0.9600
C23B H23H 0.9600
C23B H23I 0.9600
C24B H24G 0.9600
C24B H24H 0.9600
C24B H24I 0.9600
C25B H25G 0.9600
C25B H25H 0.9600
C25B H25I 0.9600
O2B H2B 0.8200
N1B H1B 0.8600
C1C O1C 1.235(4)
C1C N1C 1.318(5)
C1C C9C 1.422(18)
C1C C9D 1.608(14)
C3C N1C 1.460(4)
C3C C10C 1.516(6)
C3C C4C 1.541(11)
C3C C4D 1.563(11)
C3C H3C 0.9800
C10C C22C 1.517(6)
C10C H10G 0.9700
C10C H10H 0.9700
C22C C24C 1.523(6)
C22C C23C 1.529(6)
C22C H22C 0.9800
C23C H23J 0.9600
C23C H23K 0.9600
C23C H23L 0.9600
C24C H24J 0.9600
C24C H24K 0.9600
C24C H24L 0.9600
C4C C5C 1.519(16)
C4C C9C 1.546(15)
C4C H4C 0.9800
C5C C6C 1.502(16)
C5C C11C 1.538(17)
C5C H5C 0.9800
C6C C7C 1.328(17)
C6C C12C 1.499(17)
C7C C8C 1.502(16)
C7C H7C 0.9300
C8C C13C 1.520(13)
C8C C9C 1.560(14)
C8C H8C 0.9800
C9C O4C 1.460(18)
C11C H11J 0.9600
C11C H11K 0.9600
C11C H11L 0.9600
C12C H12J 0.9600
C12C H12K 0.9600
C12C H12L 0.9600
C13C C14C 1.327(17)
C13C H13C 0.9300
C14C C15C 1.509(17)
C14C H14C 0.9300
C15C C16C 1.51(2)
C15C H15G 0.9700
C15C H15H 0.9700
C16C C25C 1.532(14)
C16C C17C 1.55(2)
C16C H16C 0.9800
C17C O2C 1.419(13)
C17C C18C 1.48(3)
C17C H17C 0.9800
C18C C19C 1.23(3)
C18C H18C 0.9300
C19C C20C 1.55(4)
C19C H19C 0.9300
C20C C21C 1.48(3)
C20C H20G 0.9700
C20C H20H 0.9700
C21C O3C 1.217(9)
C21C O4C 1.373(8)
C25C H25J 0.9600
C25C H25K 0.9600
C25C H25L 0.9600
O2C H2C 0.8200
C4D C9D 1.538(13)
C4D C5D 1.546(15)
C4D H4D 0.9800
C5D C6D 1.480(15)
C5D C11D 1.544(14)
C5D H5D 0.9800
C6D C7D 1.327(14)
C6D C12D 1.490(14)
C7D C8D 1.487(14)
C7D H7D 0.9300
C8D C13D 1.518(11)
C8D C9D 1.567(14)
C8D H8D 0.9800
C9D O4D 1.414(17)
C11D H11M 0.9600
C11D H11N 0.9600
C11D H11O 0.9600
C12D H12M 0.9600
C12D H12N 0.9600
C12D H12O 0.9600
C13D C14D 1.323(12)
C13D H13D 0.9300
C14D C15D 1.506(11)
C14D H14D 0.9300
C15D C16D 1.523(14)
C15D H15I 0.9700
C15D H15J 0.9700
C16D C25D 1.521(11)
C16D C17D 1.579(14)
C16D H16D 0.9800
C17D O2D 1.425(12)
C17D C18D 1.499(13)
C17D H17D 0.9800
C18D C19D 1.306(13)
C18D H18D 0.9300
C19D C20D 1.47(3)
C19D H19D 0.9300
C20D C21D 1.52(3)
C20D H20I 0.9700
C20D H20J 0.9700
C21D O3D 1.225(13)
C21D O4D 1.326(11)
C25D H25M 0.9600
C25D H25N 0.9600
C25D H25O 0.9600
O2D H2D 0.8200
N1C H1C 0.8600
C1M O1M 1.467(10)
C1M H1M1 0.9600
C1M H1M2 0.9600
C1M H1M3 0.9600
O1M H1M 0.8200

loop_
_geom_hbond_atom_site_label_D
_geom_hbond_atom_site_label_H
_geom_hbond_atom_site_label_A
_geom_hbond_distance_DH
_geom_hbond_distance_HA
_geom_hbond_distance_DA
_geom_hbond_angle_DHA
_geom_hbond_site_symmetry_A
N1 H1 O1C 0.86 2.01 2.840(4) 161.0 .
C20A H20C O3D 0.97 2.22 3.159(8) 163.8 .
C20A H20D O3 0.97 2.44 3.397(5) 168.5 .
N1A H1A O1B 0.86 2.00 2.829(4) 162.8 1_655
C18B H18B O1B 0.93 2.46 3.384(4) 171.4 .
C18B H18B O4B 0.93 2.59 3.076(4) 113.0 .
N1B H1B O1A 0.86 1.94 2.795(4) 170.9 1_455
C8C H8C O3C 0.98 2.56 3.158(16) 118.9 .
C18D H18D O4D 0.93 2.49 3.015(11) 115.8 .
O2D H2D O1M 0.82 2.02 2.800(9) 158.9 .
N1C H1C O1 0.86 2.01 2.856(4) 168.2 .
C1M H1M2 O3A 0.96 2.64 3.152(8) 113.5 1_455
O1M H1M O3B 0.82 2.27 2.718(6) 114.8 .

loop_
_geom_torsion_atom_site_label_1
_geom_torsion_atom_site_label_2
_geom_torsion_atom_site_label_3
_geom_torsion_atom_site_label_4
_geom_torsion
N1 C3 C4 C9 7.6(3)
C10 C3 C4 C9 130.0(3)
N1 C3 C4 C5 130.1(3)
C10 C3 C4 C5 -107.4(3)
C9 C4 C5 C6 56.5(4)
C3 C4 C5 C6 -62.3(3)
C9 C4 C5 C11 -175.9(3)
C3 C4 C5 C11 65.3(4)
C11 C5 C6 C7 -176.1(3)
C4 C5 C6 C7 -51.0(4)
C11 C5 C6 C12 1.0(5)
C4 C5 C6 C12 126.1(3)
C12 C6 C7 C8 -179.7(3)
C5 C6 C7 C8 -2.6(5)
C6 C7 C8 C13 177.4(3)
C6 C7 C8 C9 49.7(4)
O1 C1 C9 O4 -46.4(4)
N1 C1 C9 O4 135.4(3)
O1 C1 C9 C4 -170.3(3)
N1 C1 C9 C4 11.5(3)
O1 C1 C9 C8 67.6(4)
N1 C1 C9 C8 -110.6(3)
C3 C4 C9 O4 -132.4(3)
C5 C4 C9 O4 105.3(3)
C3 C4 C9 C1 -11.3(3)
C5 C4 C9 C1 -133.7(3)
C3 C4 C9 C8 110.9(3)
C5 C4 C9 C8 -11.5(4)
C13 C8 C9 O4 68.0(3)
C7 C8 C9 O4 -162.8(3)
C13 C8 C9 C1 -50.8(4)
C7 C8 C9 C1 78.4(3)
C13 C8 C9 C4 -168.2(3)
C7 C8 C9 C4 -39.0(4)
N1 C3 C10 C22 -72.2(4)
C4 C3 C10 C22 169.4(3)
C7 C8 C13 C14 136.3(4)
C9 C8 C13 C14 -97.2(4)
C8 C13 C14 C15 177.1(3)
C13 C14 C15 C16 -143.1(4)
C14 C15 C16 C25 -166.2(3)
C14 C15 C16 C17 70.6(4)
C25 C16 C17 O2 61.9(4)
C15 C16 C17 O2 -175.1(3)
C25 C16 C17 C18 -172.0(3)
C15 C16 C17 C18 -49.0(5)
O2 C17 C18 C19 16.0(6)
C16 C17 C18 C19 -106.3(5)
C17 C18 C19 C20 -178.4(4)
C18 C19 C20 C21 -14.1(6)
C19 C20 C21 O3 125.7(4)
C19 C20 C21 O4 -55.6(4)
C3 C10 C22 C24 168.4(5)
C3 C10 C22 C23 -69.6(5)
O3 C21 O4 C9 -11.4(5)
C20 C21 O4 C9 169.9(3)
C1 C9 O4 C21 -40.8(4)
C4 C9 O4 C21 76.8(4)
C8 C9 O4 C21 -161.0(3)
O1 C1 N1 C3 174.6(3)
C9 C1 N1 C3 -7.3(4)
C10 C3 N1 C1 -125.6(3)
C4 C3 N1 C1 -0.3(4)
N1A C3A C4A C5A 126.2(3)
C10A C3A C4A C5A -112.5(3)
N1A C3A C4A C9A 4.1(3)
C10A C3A C4A C9A 125.4(3)
C9A C4A C5A C6A 55.8(4)
C3A C4A C5A C6A -62.2(3)
C9A C4A C5A C12A -175.7(3)
C3A C4A C5A C12A 66.3(4)
C12A C5A C6A C7A -176.9(3)
C4A C5A C6A C7A -50.7(4)
C12A C5A C6A C11A 1.2(5)
C4A C5A C6A C11A 127.4(3)
C11A C6A C7A C8A 178.3(3)
C5A C6A C7A C8A -3.6(5)
C6A C7A C8A C13A -179.8(3)
C6A C7A C8A C9A 51.6(4)
O1A C1A C9A O4A -46.2(4)
N1A C1A C9A O4A 136.5(3)
O1A C1A C9A C4A -170.1(3)
N1A C1A C9A C4A 12.6(3)
O1A C1A C9A C8A 68.3(4)
N1A C1A C9A C8A -109.0(3)
C5A C4A C9A O4A 106.2(3)
C3A C4A C9A O4A -131.9(3)
C5A C4A C9A C1A -131.6(3)
C3A C4A C9A C1A -9.7(3)
C5A C4A C9A C8A -10.0(4)
C3A C4A C9A C8A 111.8(3)
C13A C8A C9A O4A 66.3(3)
C7A C8A C9A O4A -163.8(3)
C13A C8A C9A C1A -53.3(4)
C7A C8A C9A C1A 76.5(3)
C13A C8A C9A C4A -170.9(3)
C7A C8A C9A C4A -41.0(4)
N1A C3A C10A C22A -70.3(4)
C4A C3A C10A C22A 172.3(3)
C7A C8A C13A C14A 131.2(4)
C9A C8A C13A C14A -102.0(4)
C8A C13A C14A C15A 176.9(3)
C13A C14A C15A C16A -141.2(4)
C14A C15A C16A C17A 66.6(5)
C14A C15A C16A C25A -169.1(3)
C25A C16A C17A O2A 51.8(6)
C15A C16A C17A O2A 175.8(4)
C25A C16A C17A C18A 166.8(5)
C15A C16A C17A C18A -69.3(6)
O2A C17A C18A C19A -103.7(7)
C16A C17A C18A C19A 140.1(6)
C17A C18A C19A C20A -176.6(5)
C18A C19A C20A C21A 104.8(7)
C19A C20A C21A O3A 112.7(5)
C19A C20A C21A O4A -66.5(5)
C3A C10A C22A C24A 164.3(4)
C3A C10A C22A C23A -72.1(4)
O3A C21A O4A C9A -15.7(5)
C20A C21A O4A C9A 163.6(3)
C1A C9A O4A C21A -37.2(4)
C4A C9A O4A C21A 81.4(3)
C8A C9A O4A C21A -157.2(3)
O1A C1A N1A C3A 172.0(3)
C9A C1A N1A C3A -10.8(4)
C10A C3A N1A C1A -119.2(3)
C4A C3A N1A C1A 4.1(4)
N1B C3B C4B C5B 128.6(3)
C10B C3B C4B C5B -109.0(3)
N1B C3B C4B C9B 6.0(3)
C10B C3B C4B C9B 128.4(3)
C9B C4B C5B C11B -178.8(3)
C3B C4B C5B C11B 63.6(4)
C9B C4B C5B C6B 53.9(3)
C3B C4B C5B C6B -63.7(3)
C11B C5B C6B C7B -173.7(3)
C4B C5B C6B C7B -48.8(4)
C11B C5B C6B C12B 4.8(5)
C4B C5B C6B C12B 129.7(3)
C12B C6B C7B C8B 178.2(3)
C5B C6B C7B C8B -3.4(5)
C6B C7B C8B C13B 175.8(3)
C6B C7B C8B C9B 49.4(4)
O1B C1B C9B O4B -46.9(4)
N1B C1B C9B O4B 135.9(3)
O1B C1B C9B C4B -171.2(3)
N1B C1B C9B C4B 11.7(4)
O1B C1B C9B C8B 66.8(4)
N1B C1B C9B C8B -110.4(3)
C5B C4B C9B O4B 106.0(3)
C3B C4B C9B O4B -132.9(3)
C5B C4B C9B C1B -131.4(3)
C3B C4B C9B C1B -10.4(3)
C5B C4B C9B C8B -9.9(4)
C3B C4B C9B C8B 111.2(3)
C13B C8B C9B O4B 69.6(3)
C7B C8B C9B O4B -162.2(3)
C13B C8B C9B C1B -49.8(4)
C7B C8B C9B C1B 78.5(3)
C13B C8B C9B C4B -167.6(3)
C7B C8B C9B C4B -39.3(4)
N1B C3B C10B C22B -64.9(4)
C4B C3B C10B C22B 177.2(3)
C7B C8B C13B C14B 139.0(4)
C9B C8B C13B C14B -95.3(4)
C8B C13B C14B C15B 175.6(4)
C13B C14B C15B C16B -136.8(4)
C14B C15B C16B C25B -165.1(5)
C14B C15B C16B C17B 71.1(5)
C25B C16B C17B O2B 57.4(5)
C15B C16B C17B O2B 180.0(3)
C25B C16B C17B C18B -179.0(4)
C15B C16B C17B C18B -56.4(5)
O2B C17B C18B C19B 19.6(6)
C16B C17B C18B C19B -101.8(5)
C17B C18B C19B C20B 174.5(4)
C18B C19B C20B C21B 1.5(6)
C19B C20B C21B O3B 112.3(4)
C19B C20B C21B O4B -68.3(4)
C3B C10B C22B C23B -60.5(4)
C3B C10B C22B C24B 176.1(4)
O3B C21B O4B C9B -11.9(5)
C20B C21B O4B C9B 168.7(3)
C1B C9B O4B C21B -41.1(4)
C4B C9B O4B C21B 77.8(4)
C8B C9B O4B C21B -160.6(3)
O1B C1B N1B C3B 174.5(3)
C9B C1B N1B C3B -8.4(4)
C10B C3B N1B C1B -122.5(3)
C4B C3B N1B C1B 1.4(4)
N1C C3C C10C C22C -67.2(4)
C4C C3C C10C C22C 178.2(6)
C4D C3C C10C C22C 172.9(7)
C3C C10C C22C C24C 160.4(3)
C3C C10C C22C C23C -76.2(4)
N1C C3C C4C C5C 122.0(9)
C10C C3C C4C C5C -120.0(9)
N1C C3C C4C C9C 1.6(9)
C10C C3C C4C C9C 119.6(8)
C3C C4C C5C C6C -64.3(15)
C9C C4C C5C C6C 47.3(17)
C3C C4C C5C C11C 66(2)
C9C C4C C5C C11C 177.6(19)
C4C C5C C6C C7C -53(2)
C11C C5C C6C C7C -179(2)
C4C C5C C6C C12C 129.2(16)
C11C C5C C6C C12C 2(3)
C12C C6C C7C C8C 179.9(15)
C5C C6C C7C C8C 2(2)
C6C C7C C8C C13C 178.6(13)
C6C C7C C8C C9C 51.1(16)
O1C C1C C9C O4C -48.3(11)
N1C C1C C9C O4C 123.4(8)
O1C C1C C9C C4C -172.7(7)
N1C C1C C9C C4C -0.9(11)
O1C C1C C9C C8C 65.1(12)
N1C C1C C9C C8C -123.2(9)
C5C C4C C9C C1C -117.7(11)
C3C C4C C9C C1C -0.5(12)
C5C C4C C9C O4C 124.7(12)
C3C C4C C9C O4C -118.1(12)
C5C C4C C9C C8C 2.8(18)
C3C C4C C9C C8C 120.0(13)
C7C C8C C9C C1C 72.1(12)
C13C C8C C9C C1C -52.2(17)
C7C C8C C9C O4C -176.9(10)
C13C C8C C9C O4C 58.9(16)
C7C C8C C9C C4C -50.4(15)
C13C C8C C9C C4C -174.7(12)
C7C C8C C13C C14C 128.7(14)
C9C C8C C13C C14C -109.1(15)
C8C C13C C14C C15C -176.2(14)
C13C C14C C15C C16C -119(2)
C14C C15C C16C C25C 89(2)
C14C C15C C16C C17C -33(3)
C15C C16C C17C O2C -52(2)
C25C C16C C17C O2C -168.1(16)
C15C C16C C17C C18C 71(2)
C25C C16C C17C C18C -45(2)
O2C C17C C18C C19C -10(3)
C16C C17C C18C C19C -128(2)
C17C C18C C19C C20C 173(2)
C18C C19C C20C C21C -100(3)
C19C C20C C21C O3C -89(2)
C19C C20C C21C O4C 92(2)
O3C C21C O4C C9C 12.0(19)
C20C C21C O4C C9C -169.0(15)
C1C C9C O4C C21C -179.9(9)
C4C C9C O4C C21C -58.0(16)
C8C C9C O4C C21C 66.0(14)
N1C C3C C4D C9D -5.0(10)
C10C C3C C4D C9D 119.1(8)
N1C C3C C4D C5D 123.7(9)
C10C C3C C4D C5D -112.3(9)
C9D C4D C5D C6D 57.2(16)
C3C C4D C5D C6D -70.9(15)
C9D C4D C5D C11D -173.1(16)
C3C C4D C5D C11D 58.9(18)
C11D C5D C6D C7D -175.6(17)
C4D C5D C6D C7D -48.5(18)
C11D C5D C6D C12D 2(2)
C4D C5D C6D C12D 128.7(14)
C5D C6D C7D C8D -5.5(18)
C12D C6D C7D C8D 177.2(12)
C6D C7D C8D C13D 175.5(10)
C6D C7D C8D C9D 49.4(13)
C5D C4D C9D O4D 102.0(12)
C3C C4D C9D O4D -127.5(9)
C5D C4D C9D C8D -14.9(15)
C3C C4D C9D C8D 115.5(10)
C5D C4D C9D C1C -133.3(9)
C3C C4D C9D C1C -2.8(11)
C7D C8D C9D O4D -160.8(8)
C13D C8D C9D O4D 71.3(11)
C7D C8D C9D C4D -34.9(13)
C13D C8D C9D C4D -162.8(10)
C7D C8D C9D C1C 75.5(10)
C13D C8D C9D C1C -52.4(12)
O1C C1C C9D O4D -52.3(10)
N1C C1C C9D O4D 136.9(7)
O1C C1C C9D C4D -178.2(6)
N1C C1C C9D C4D 11.0(9)
O1C C1C C9D C8D 63.3(11)
N1C C1C C9D C8D -107.6(8)
C7D C8D C13D C14D 140.8(10)
C9D C8D C13D C14D -93.7(11)
C8D C13D C14D C15D 170.3(10)
C13D C14D C15D C16D -142.4(10)
C14D C15D C16D C25D -168.9(8)
C14D C15D C16D C17D 69.0(11)
C25D C16D C17D O2D 55.7(11)
C15D C16D C17D O2D 179.6(7)
C25D C16D C17D C18D -169.7(8)
C15D C16D C17D C18D -45.7(12)
O2D C17D C18D C19D 11.0(13)
C16D C17D C18D C19D -120.2(11)
C17D C18D C19D C20D 174.2(16)
C18D C19D C20D C21D 7(3)
C19D C20D C21D O3D 113.6(18)
C19D C20D C21D O4D -62(2)
O3D C21D O4D C9D -7.4(17)
C20D C21D O4D C9D 168.6(13)
C4D C9D O4D C21D 70.3(12)
C8D C9D O4D C21D -167.1(9)
C1C C9D O4D C21D -45.7(12)
O1C C1C N1C C3C 173.7(4)
C9C C1C N1C C3C 2.2(7)
C9D C1C N1C C3C -16.1(6)
C10C C3C N1C C1C -118.3(4)
C4C C3C N1C C1C -2.5(7)
C4D C3C N1C C1C 13.2(6)
